data_1569917
loop_
_publ_author_name
'Stawski, Wojciech'
'Zhu, Yikun'
'Wei, Zheng'
'Petrukhina, Marina A.'
'Anderson, Harry L.'

_publ_section_title
;
 Crystallographic evidence for global aromaticity in the di-anion and
 tetra-anion of a cyclophane hydrocarbon.
;
_journal_issue 48
_journal_name_full 'Chemical science'
_journal_page_first 14109
_journal_page_last 14114
_journal_paper_doi 10.1039/d3sc04251k
_journal_volume 14
_journal_year 2023
_chemical_formula_moiety '2(C20 H40 Na O8), C32 H24, C4 H8 O'
_chemical_formula_sum 'C76 H112 Na2 O17'
_chemical_formula_weight 1343.63
_space_group_crystal_system triclinic
_space_group_IT_number 2
_space_group_name_Hall '-P 1'
_space_group_name_H-M_alt 'P -1'
_atom_sites_solution_hydrogens geom
_atom_sites_solution_primary dual
_atom_sites_solution_secondary difmap
_audit_creation_date 2023-04-03
_audit_creation_method
;
Olex2 1.5
(compiled 2023.03.06 svn.rbb2c1857 for OlexSys, GUI svn.r6748)
;
_audit_update_record
;
2023-06-26 deposited with the CCDC.	2023-09-20 downloaded from the CCDC.
;
_cell_angle_alpha 87.647(2)
_cell_angle_beta 76.9210(10)
_cell_angle_gamma 74.7180(10)
_cell_formula_units_Z 2
_cell_length_a 12.0529(8)
_cell_length_b 15.8788(11)
_cell_length_c 20.3203(14)
_cell_measurement_reflns_used 9925
_cell_measurement_temperature 100(2)
_cell_measurement_theta_max 18.75
_cell_measurement_theta_min 2.15
_cell_volume 3653.5(4)
_computing_cell_refinement 'SAINT V8.38A (Bruker, 2018)'
_computing_data_collection 'APEX3 v.2017.3-0 (Bruker AXS Inc., 2017)'
_computing_data_reduction 'SAINT V8.38A (Bruker, 2018)'
_computing_molecular_graphics 'Olex2 1.5 (Dolomanov et al., 2009)'
_computing_publication_material 'Olex2 1.5 (Dolomanov et al., 2009)'
_computing_structure_refinement 'SHELXL-2019/2 (Sheldrick, 2019)'
_computing_structure_solution 'SHELXT 2018/2 (Sheldrick, 2018)'
_diffrn_ambient_temperature 100(2)
_diffrn_detector
;
DECTRIS PILATUS3 X 1M(CdTe) pixel array detector
;
_diffrn_detector_area_resol_mean 30
_diffrn_detector_type 'CMOS pixel array detector'
_diffrn_measured_fraction_theta_full 0.958
_diffrn_measured_fraction_theta_max 0.951
_diffrn_measurement_device_type 'Huber 4-circle diffractometer'
_diffrn_measurement_method 'phi rotation'
_diffrn_radiation_collimation '0.2 mm sinlge-pinhole'
_diffrn_radiation_monochromator 'Si(111) & Si(311)'
_diffrn_radiation_probe x-ray
_diffrn_radiation_type Synchrotron
_diffrn_radiation_wavelength 0.49594
_diffrn_reflns_av_R_equivalents 0.0486
_diffrn_reflns_av_unetI/netI 0.0357
_diffrn_reflns_Laue_measured_fraction_full 0.958
_diffrn_reflns_Laue_measured_fraction_max 0.951
_diffrn_reflns_limit_h_max 15
_diffrn_reflns_limit_h_min -15
_diffrn_reflns_limit_k_max 20
_diffrn_reflns_limit_k_min -20
_diffrn_reflns_limit_l_max 26
_diffrn_reflns_limit_l_min -26
_diffrn_reflns_number 105993
_diffrn_reflns_point_group_measured_fraction_full 0.958
_diffrn_reflns_point_group_measured_fraction_max 0.951
_diffrn_reflns_theta_full 17.311
_diffrn_reflns_theta_max 18.815
_diffrn_reflns_theta_min 0.928
_diffrn_source synchrotron
_diffrn_source_current 103.0
_diffrn_source_power 103.0
_diffrn_source_type 'Insertion Device, Station 15 ID-B, APS, Argonne Nat'l Lab'
_diffrn_source_voltage 1000.0
_diffrn_standards_number 0
_exptl_absorpt_coefficient_mu 0.047
_exptl_absorpt_correction_T_max 0.7443
_exptl_absorpt_correction_T_min 0.6568
_exptl_absorpt_correction_type multi-scan
_exptl_absorpt_process_details
;
 TWINABS-2012/1 (Bruker,2012) was used for absorption correction.
;
_exptl_crystal_colour black
_exptl_crystal_colour_primary black
_exptl_crystal_density_diffrn 1.221
_exptl_crystal_density_meas ?
_exptl_crystal_density_method none
_exptl_crystal_description block
_exptl_crystal_F_000 1452
_exptl_crystal_size_max 0.06
_exptl_crystal_size_mid 0.04
_exptl_crystal_size_min 0.03
_refine_diff_density_max 0.758
_refine_diff_density_min -0.354
_refine_diff_density_rms 0.050
_refine_ls_extinction_method none
_refine_ls_goodness_of_fit_ref 1.040
_refine_ls_hydrogen_treatment constr
_refine_ls_matrix_type full
_refine_ls_number_parameters 1610
_refine_ls_number_reflns 16008
_refine_ls_number_restraints 3049
_refine_ls_restrained_S_all 1.079
_refine_ls_R_factor_all 0.1146
_refine_ls_R_factor_gt 0.0875
_refine_ls_shift/su_max 0.000
_refine_ls_shift/su_mean 0.000
_refine_ls_structure_factor_coef Fsqd
_refine_ls_weighting_details 'w=1/[\s^2^(Fo^2^)+(0.1385P)^2^+2.1914P] where P=(Fo^2^+2Fc^2^)/3'
_refine_ls_weighting_scheme calc
_refine_ls_wR_factor_gt 0.2529
_refine_ls_wR_factor_ref 0.2846
_reflns_Friedel_coverage 0.000
_reflns_number_gt 10896
_reflns_number_total 16008
_reflns_threshold_expression 'I > 2\s(I)'
_cod_data_source_file d3sc04251k2.cif
_cod_data_source_block 4
_cod_depositor_comments
;
The following automatic conversions were performed:

data item '_exptl_crystal_density_meas' value 'not measured' was
changed to '?' -- the value is perceived as not measured.

Automatic conversion script
Id: cif_fix_values 8170 2020-07-09 18:12:32Z antanas 

 Adding full bibliography for 1569912--1569917.cif.
;
_cod_database_code 1569917
_shelx_shelxl_version_number 2019/2
_shelx_space_group_comment
;
The symmetry employed for this shelxl refinement is uniquely defined
by the following loop, which should always be used as a source of
symmetry information in preference to the above space-group names.
They are only intended as comments.
;
_shelx_estimated_absorpt_t_max 0.999
_shelx_estimated_absorpt_t_min 0.997
_olex2_refinement_description
;
1. Fixed Uiso
 At 1.2 times of:
  All C(H) groups, All C(H,H) groups
2. Restrained distances
 C34-C33 = C43-C44 = C41-C42 = C40-C39 = C38-C37 = C36-C35
 1.54 with sigma of 0.02
 O3-C37 = O3-C36 = O2-C35 = O2-C34 = O1-C33 = O1-C44 = O6-C43 = O6-C42 = O5-
 C41 = O5-C40 = O4-C39 = O4-C38
 1.43 with sigma of 0.02
 C34-O1
 2.4 with sigma of 0.02
 C41-O6
 2.4 with sigma of 0.02
 C41-C43
 3.6 with sigma of 0.02
 C53-C54 = C55-C56 = C57-C58 = C60-C59 = C61-C62 = C63-C64
 1.54 with sigma of 0.02
 O10-C55 = O10-C54 = O9-C53 = O9-C64 = O14-C63 = O14-C62 = O13-C61 = O13-C60 =
 O12-C59 = O12-C58 = O11-C57 = O11-C56
 1.43 with sigma of 0.02
 O4-C39 \\sim O4X-C39X
 with sigma of 0.02
 O4-C38 \\sim O4X-C38X
 with sigma of 0.02
 O6-C43 \\sim O6X-C43X
 with sigma of 0.02
 O6-C42 \\sim O6X-C42X
 with sigma of 0.02
 O3-C37 \\sim O3X-C37X
 with sigma of 0.02
 O3-C36 \\sim O3X-C36X
 with sigma of 0.02
 O5-C40 \\sim O5X-C40X
 with sigma of 0.02
 O5-C41 \\sim O5X-C41X
 with sigma of 0.02
 O1-C44 \\sim O1X-C44X
 with sigma of 0.02
 O1-C33 \\sim O1X-C33X
 with sigma of 0.02
 O2-C35 \\sim O2X-C35X
 with sigma of 0.02
 O2-C34 \\sim O2X-C34X
 with sigma of 0.02
 C44-C43 \\sim C44X-C43X
 with sigma of 0.02
 C33-C34 \\sim C33X-C34X
 with sigma of 0.02
 C39-C40 \\sim C39X-C40X
 with sigma of 0.02
 C35-C36 \\sim C35X-C36X
 with sigma of 0.02
 C37-C38 \\sim C37X-C38X
 with sigma of 0.02
 C42-C41 \\sim C42X-C41X
 with sigma of 0.02
 O4-C37 \\sim O4X-C37X
 with sigma of 0.04
 O4-C40 \\sim O4X-C40X
 with sigma of 0.04
 O6-C44 \\sim O6X-C44X
 with sigma of 0.04
 O6-C41 \\sim O6X-C41X
 with sigma of 0.04
 O3-C35 \\sim O3X-C35X
 with sigma of 0.04
 O3-C38 \\sim O3X-C38X
 with sigma of 0.04
 O5-C39 \\sim O5X-C39X
 with sigma of 0.04
 O5-C42 \\sim O5X-C42X
 with sigma of 0.04
 O1-C43 \\sim O1X-C43X
 with sigma of 0.04
 O1-C34 \\sim O1X-C34X
 with sigma of 0.04
 O2-C33 \\sim O2X-C33X
 with sigma of 0.04
 O2-C36 \\sim O2X-C36X
 with sigma of 0.04
 C44-C33 \\sim C44X-C33X
 with sigma of 0.04
 C43-C42 \\sim C43X-C42X
 with sigma of 0.04
 C39-C38 \\sim C39X-C38X
 with sigma of 0.04
 C35-C34 \\sim C35X-C34X
 with sigma of 0.04
 C37-C36 \\sim C37X-C36X
 with sigma of 0.04
 C40-C41 \\sim C40X-C41X
 with sigma of 0.04
 O11-C56 \\sim O10X-C54X
 with sigma of 0.02
 O11-C57 \\sim O10X-C55X
 with sigma of 0.02
 O13-C60 \\sim O12X-C58X
 with sigma of 0.02
 O13-C61 \\sim O12X-C59X
 with sigma of 0.02
 O10-C55 \\sim O9X-C53X
 with sigma of 0.02
 O10-C54 \\sim O9X-C64X
 with sigma of 0.02
 O12-C58 \\sim O11X-C56X
 with sigma of 0.02
 O12-C59 \\sim O11X-C57X
 with sigma of 0.02
 O14-C62 \\sim O13X-C60X
 with sigma of 0.02
 O14-C63 \\sim O13X-C61X
 with sigma of 0.02
 C62-C61 \\sim C60X-C59X
 with sigma of 0.02
 O9-C64 \\sim O14X-C62X
 with sigma of 0.02
 O9-C53 \\sim O14X-C63X
 with sigma of 0.02
 C56-C55 \\sim C54X-C53X
 with sigma of 0.02
 C58-C57 \\sim C56X-C55X
 with sigma of 0.02
 C59-C60 \\sim C57X-C58X
 with sigma of 0.02
 C64-C63 \\sim C62X-C61X
 with sigma of 0.02
 C54-C53 \\sim C64X-C63X
 with sigma of 0.02
 O11-C58 \\sim O10X-C56X
 with sigma of 0.04
 O11-C55 \\sim O10X-C53X
 with sigma of 0.04
 O13-C62 \\sim O12X-C60X
 with sigma of 0.04
 O13-C59 \\sim O12X-C57X
 with sigma of 0.04
 O10-C56 \\sim O9X-C54X
 with sigma of 0.04
 O10-C53 \\sim O9X-C63X
 with sigma of 0.04
 O12-C57 \\sim O11X-C55X
 with sigma of 0.04
 O12-C60 \\sim O11X-C58X
 with sigma of 0.04
 O14-C64 \\sim O13X-C62X
 with sigma of 0.04
 O14-C61 \\sim O13X-C59X
 with sigma of 0.04
 C62-C63 \\sim C60X-C61X
 with sigma of 0.04
 O9-C63 \\sim O14X-C61X
 with sigma of 0.04
 O9-C54 \\sim O14X-C64X
 with sigma of 0.04
 C56-C57 \\sim C54X-C55X
 with sigma of 0.04
 C58-C59 \\sim C56X-C57X
 with sigma of 0.04
 C55-C54 \\sim C53X-C64X
 with sigma of 0.04
 C64-C53 \\sim C62X-C63X
 with sigma of 0.04
 C60-C61 \\sim C58X-C59X
 with sigma of 0.04
 C28-C27 \\sim C28X-C27X
 with sigma of 0.02
 C28-C31 \\sim C28X-C31X
 with sigma of 0.02
 C28-C29 \\sim C28X-C29X
 with sigma of 0.02
 C27-C26 \\sim C27X-C26X
 with sigma of 0.02
 C3-C4 \\sim C3X-C4X
 with sigma of 0.02
 C3-C32 \\sim C3X-C32X
 with sigma of 0.02
 C3-C2 \\sim C3X-C2X
 with sigma of 0.02
 C4-C5 \\sim C4X-C5X
 with sigma of 0.02
 C31-C32 \\sim C31X-C32X
 with sigma of 0.02
 C14-C13 \\sim C14X-C13X
 with sigma of 0.02
 C14-C9 \\sim C14X-C9X
 with sigma of 0.02
 C15-C12 \\sim C15X-C12X
 with sigma of 0.02
 C15-C16 \\sim C15X-C16X
 with sigma of 0.02
 C29-C30 \\sim C29X-C30X
 with sigma of 0.02
 C30-C25 \\sim C30X-C25X
 with sigma of 0.02
 C25-C26 \\sim C25X-C26X
 with sigma of 0.02
 C25-C24 \\sim C25X-C24X
 with sigma of 0.02
 C2-C1 \\sim C2X-C1X
 with sigma of 0.02
 C10-C11 \\sim C10X-C11X
 with sigma of 0.02
 C10-C9 \\sim C10X-C9X
 with sigma of 0.02
 C5-C6 \\sim C5X-C6X
 with sigma of 0.02
 C8-C7 \\sim C8X-C7X
 with sigma of 0.02
 C8-C9 \\sim C8X-C9X
 with sigma of 0.02
 C18-C19 \\sim C18X-C19X
 with sigma of 0.02
 C18-C17 \\sim C18X-C17X
 with sigma of 0.02
 C7-C6 \\sim C7X-C6X
 with sigma of 0.02
 C11-C12 \\sim C11X-C12X
 with sigma of 0.02
 C22-C17 \\sim C22X-C17X
 with sigma of 0.02
 C22-C21 \\sim C22X-C21X
 with sigma of 0.02
 C20-C19 \\sim C20X-C19X
 with sigma of 0.02
 C20-C23 \\sim C20X-C23X
 with sigma of 0.02
 C20-C21 \\sim C20X-C21X
 with sigma of 0.02
 C24-C23 \\sim C24X-C23X
 with sigma of 0.02
 C1-C6 \\sim C1X-C6X
 with sigma of 0.02
 C17-C16 \\sim C17X-C16X
 with sigma of 0.02
 C13-C12 \\sim C13X-C12X
 with sigma of 0.02
 C28-C32 \\sim C28X-C32X
 with sigma of 0.04
 C28-C30 \\sim C28X-C30X
 with sigma of 0.04
 C28-C26 \\sim C28X-C26X
 with sigma of 0.04
 C27-C31 \\sim C27X-C31X
 with sigma of 0.04
 C27-C29 \\sim C27X-C29X
 with sigma of 0.04
 C27-C25 \\sim C27X-C25X
 with sigma of 0.04
 C3-C31 \\sim C3X-C31X
 with sigma of 0.04
 C3-C5 \\sim C3X-C5X
 with sigma of 0.04
 C3-C1 \\sim C3X-C1X
 with sigma of 0.04
 C4-C32 \\sim C4X-C32X
 with sigma of 0.04
 C4-C2 \\sim C4X-C2X
 with sigma of 0.04
 C4-C6 \\sim C4X-C6X
 with sigma of 0.04
 C31-C29 \\sim C31X-C29X
 with sigma of 0.04
 C14-C10 \\sim C14X-C10X
 with sigma of 0.04
 C14-C8 \\sim C14X-C8X
 with sigma of 0.04
 C14-C12 \\sim C14X-C12X
 with sigma of 0.04
 C15-C11 \\sim C15X-C11X
 with sigma of 0.04
 C15-C17 \\sim C15X-C17X
 with sigma of 0.04
 C15-C13 \\sim C15X-C13X
 with sigma of 0.04
 C32-C2 \\sim C32X-C2X
 with sigma of 0.04
 C29-C25 \\sim C29X-C25X
 with sigma of 0.04
 C30-C26 \\sim C30X-C26X
 with sigma of 0.04
 C30-C24 \\sim C30X-C24X
 with sigma of 0.04
 C25-C23 \\sim C25X-C23X
 with sigma of 0.04
 C2-C6 \\sim C2X-C6X
 with sigma of 0.04
 C26-C24 \\sim C26X-C24X
 with sigma of 0.04
 C10-C8 \\sim C10X-C8X
 with sigma of 0.04
 C10-C12 \\sim C10X-C12X
 with sigma of 0.04
 C5-C7 \\sim C5X-C7X
 with sigma of 0.04
 C5-C1 \\sim C5X-C1X
 with sigma of 0.04
 C8-C6 \\sim C8X-C6X
 with sigma of 0.04
 C18-C22 \\sim C18X-C22X
 with sigma of 0.04
 C18-C20 \\sim C18X-C20X
 with sigma of 0.04
 C18-C16 \\sim C18X-C16X
 with sigma of 0.04
 C7-C1 \\sim C7X-C1X
 with sigma of 0.04
 C7-C9 \\sim C7X-C9X
 with sigma of 0.04
 C11-C13 \\sim C11X-C13X
 with sigma of 0.04
 C11-C9 \\sim C11X-C9X
 with sigma of 0.04
 C22-C20 \\sim C22X-C20X
 with sigma of 0.04
 C22-C16 \\sim C22X-C16X
 with sigma of 0.04
 C20-C24 \\sim C20X-C24X
 with sigma of 0.04
 C19-C23 \\sim C19X-C23X
 with sigma of 0.04
 C19-C17 \\sim C19X-C17X
 with sigma of 0.04
 C19-C21 \\sim C19X-C21X
 with sigma of 0.04
 C23-C21 \\sim C23X-C21X
 with sigma of 0.04
 C17-C21 \\sim C17X-C21X
 with sigma of 0.04
 C13-C9 \\sim C13X-C9X
 with sigma of 0.04
 C12-C16 \\sim C12X-C16X
 with sigma of 0.04
 O15-C68 \\sim O15X-C68X
 with sigma of 0.02
 O15-C65 \\sim O15X-C65X
 with sigma of 0.02
 C67-C68 \\sim C67X-C68X
 with sigma of 0.02
 C67-C66 \\sim C67X-C66X
 with sigma of 0.02
 C66-C65 \\sim C66X-C65X
 with sigma of 0.02
 O15-C67 \\sim O15X-C67X
 with sigma of 0.04
 O15-C66 \\sim O15X-C66X
 with sigma of 0.04
 C67-C65 \\sim C67X-C65X
 with sigma of 0.04
 C68-C66 \\sim C68X-C66X
 with sigma of 0.04
 C68-C65 \\sim C68X-C65X
 with sigma of 0.04
 O16-C69 \\sim O16X-C69X
 with sigma of 0.02
 O16-C72 \\sim O16X-C72X
 with sigma of 0.02
 C69-C70 \\sim C69X-C70X
 with sigma of 0.02
 C70-C71 \\sim C70X-C71X
 with sigma of 0.02
 C71-C72 \\sim C71X-C72X
 with sigma of 0.02
 O16-C70 \\sim O16X-C70X
 with sigma of 0.04
 O16-C71 \\sim O16X-C71X
 with sigma of 0.04
 C69-C71 \\sim C69X-C71X
 with sigma of 0.04
 C69-C72 \\sim C69X-C72X
 with sigma of 0.04
 C70-C72 \\sim C70X-C72X
 with sigma of 0.04
 O7-C48 \\sim O7X-C45X
 with sigma of 0.02
 O7-C45 \\sim O7X-C48X
 with sigma of 0.02
 C46-C47 \\sim C47X-C46X
 with sigma of 0.02
 C46-C45 \\sim C47X-C48X
 with sigma of 0.02
 C48-C47 \\sim C45X-C46X
 with sigma of 0.02
 O7-C46 \\sim O7X-C47X
 with sigma of 0.04
 O7-C47 \\sim O7X-C46X
 with sigma of 0.04
 C46-C48 \\sim C47X-C45X
 with sigma of 0.04
 C48-C45 \\sim C45X-C48X
 with sigma of 0.04
 C47-C45 \\sim C46X-C48X
 with sigma of 0.04
 O8-C49 \\sim O8X-C49X
 with sigma of 0.02
 O8-C52 \\sim O8X-C52X
 with sigma of 0.02
 C51-C52 \\sim C51X-C52X
 with sigma of 0.02
 C51-C50 \\sim C51X-C50X
 with sigma of 0.02
 C49-C50 \\sim C49X-C50X
 with sigma of 0.02
 O8-C51 \\sim O8X-C51X
 with sigma of 0.04
 O8-C50 \\sim O8X-C50X
 with sigma of 0.04
 C51-C49 \\sim C51X-C49X
 with sigma of 0.04
 C49-C52 \\sim C49X-C52X
 with sigma of 0.04
 C52-C50 \\sim C52X-C50X
 with sigma of 0.04
3. Uiso/Uaniso restraints and constraints
O1 \\sim O1X \\sim O2 \\sim O2X \\sim O3 \\sim O3X \\sim O4 \\sim O4X \\sim O5
\\sim O5X \\sim O6 \\sim O6X \\sim C35 \\sim C33 \\sim C34 \\sim C37 \\sim C36
\\sim C38 \\sim C34X \\sim C35X \\sim C36X \\sim C37X \\sim C38X \\sim C33X
\\sim C43X \\sim C44 \\sim C44X \\sim C39 \\sim C39X \\sim C40 \\sim C40X \\sim
C41 \\sim C41X \\sim C42 \\sim C42X \\sim C43: within 2A with sigma of 0.01 and
sigma for terminal atoms of 0.02 within 2A
O10X \\sim O14X \\sim O12X \\sim O9X \\sim O11X \\sim O13X \\sim O9 \\sim O10
\\sim O11 \\sim O12 \\sim O13 \\sim O14 \\sim C61X \\sim C62X \\sim C63X \\sim
C64X \\sim C60X \\sim C62 \\sim C63 \\sim C64 \\sim C53 \\sim C53X \\sim C54
\\sim C54X \\sim C55 \\sim C55X \\sim C56 \\sim C56X \\sim C57 \\sim C57X \\sim
C58 \\sim C58X \\sim C59 \\sim C59X \\sim C60 \\sim C61: within 2A with sigma
of 0.01 and sigma for terminal atoms of 0.02 within 2A
C22 \\sim C2 \\sim C18 \\sim C10 \\sim C6 \\sim C14 \\sim C26 \\sim C30 \\sim
C1 \\sim C3 \\sim C4 \\sim C5 \\sim C7 \\sim C8 \\sim C9 \\sim C11 \\sim C12
\\sim C13 \\sim C15 \\sim C16 \\sim C17 \\sim C19 \\sim C20 \\sim C21 \\sim C23
\\sim C24 \\sim C25 \\sim C27 \\sim C28 \\sim C29 \\sim C31 \\sim C32 \\sim C4X
\\sim C8X \\sim C12X \\sim C16X \\sim C20X \\sim C24X \\sim C28X \\sim C32X
\\sim C6X \\sim C2X \\sim C10X \\sim C14X \\sim C18X \\sim C22X \\sim C26X
\\sim C30X \\sim C1X \\sim C3X \\sim C5X \\sim C7X \\sim C9X \\sim C11X \\sim
C13X \\sim C15X \\sim C17X \\sim C19X \\sim C21X \\sim C23X \\sim C25X \\sim
C27X \\sim C29X \\sim C31X: within 2A with sigma of 0.01 and sigma for terminal
atoms of 0.02 within 2A
O15 \\sim O15X \\sim C65X \\sim C66X \\sim C67X \\sim C68X \\sim C65 \\sim C66
\\sim C67 \\sim C68: within 2A with sigma of 0.01 and sigma for terminal atoms
of 0.02 within 2A
O16 \\sim O16X \\sim C70X \\sim C72X \\sim C69X \\sim C71X \\sim C69 \\sim C70
\\sim C71 \\sim C72: within 2A with sigma of 0.01 and sigma for terminal atoms
of 0.02 within 2A
O7 \\sim O7X \\sim C45 \\sim C45X \\sim C46 \\sim C46X \\sim C47 \\sim C47X
\\sim C48 \\sim C48X: within 2A with sigma of 0.01 and sigma for terminal atoms
of 0.02 within 2A
O8 \\sim O8X \\sim C49 \\sim C49X \\sim C50 \\sim C50X \\sim C51 \\sim C51X
\\sim C52 \\sim C52X: within 2A with sigma of 0.01 and sigma for terminal atoms
of 0.02 within 2A
4. Others
 Sof(O1X)=Sof(O2X)=Sof(O3X)=Sof(O4X)=Sof(O5X)=Sof(O6X)=Sof(C34X)=Sof(H34C)=
 Sof(H34D)=Sof(C35X)=Sof(H35C)=Sof(H35D)=Sof(C36X)=Sof(H36C)=Sof(H36D)=
 Sof(C37X)=Sof(H37C)=Sof(H37D)=Sof(C38X)=Sof(H38C)=Sof(H38D)=Sof(C33X)=
 Sof(H33C)=Sof(H33D)=Sof(C43X)=Sof(H43A)=Sof(H43B)=Sof(C44X)=Sof(H44C)=
 Sof(H44D)=Sof(C39X)=Sof(H39C)=Sof(H39D)=Sof(C40X)=Sof(H40C)=Sof(H40D)=
 Sof(C41X)=Sof(H41C)=Sof(H41D)=Sof(C42X)=Sof(H42C)=Sof(H42D)=1-FVAR(1)
 Sof(O1)=Sof(O2)=Sof(O3)=Sof(O4)=Sof(O5)=Sof(O6)=Sof(C35)=Sof(H35A)=Sof(H35B)=
 Sof(C33)=Sof(H33A)=Sof(H33B)=Sof(C34)=Sof(H34A)=Sof(H34B)=Sof(C37)=Sof(H37A)=
 Sof(H37B)=Sof(C36)=Sof(H36A)=Sof(H36B)=Sof(C38)=Sof(H38A)=Sof(H38B)=Sof(C44)=
 Sof(H44A)=Sof(H44B)=Sof(C39)=Sof(H39A)=Sof(H39B)=Sof(C40)=Sof(H40A)=Sof(H40B)=
 Sof(C41)=Sof(H41A)=Sof(H41B)=Sof(C42)=Sof(H42A)=Sof(H42B)=Sof(C43)=Sof(H43C)=
 Sof(H43D)=FVAR(1)
 Sof(O10X)=Sof(O14X)=Sof(O12X)=Sof(O9X)=Sof(O11X)=Sof(O13X)=Sof(C61X)=
 Sof(H61A)=Sof(H61B)=Sof(C62X)=Sof(H62A)=Sof(H62B)=Sof(C63X)=Sof(H63A)=
 Sof(H63B)=Sof(C64X)=Sof(H64A)=Sof(H64B)=Sof(C60X)=Sof(H60A)=Sof(H60B)=
 Sof(C53X)=Sof(H53C)=Sof(H53D)=Sof(C54X)=Sof(H54C)=Sof(H54D)=Sof(C55X)=
 Sof(H55C)=Sof(H55D)=Sof(C56X)=Sof(H56C)=Sof(H56D)=Sof(C57X)=Sof(H57C)=
 Sof(H57D)=Sof(C58X)=Sof(H58C)=Sof(H58D)=Sof(C59X)=Sof(H59C)=Sof(H59D)=1-FVAR(2)
 Sof(O9)=Sof(O10)=Sof(O11)=Sof(O12)=Sof(O13)=Sof(O14)=Sof(C62)=Sof(H62C)=
 Sof(H62D)=Sof(C63)=Sof(H63C)=Sof(H63D)=Sof(C64)=Sof(H64C)=Sof(H64D)=Sof(C53)=
 Sof(H53A)=Sof(H53B)=Sof(C54)=Sof(H54A)=Sof(H54B)=Sof(C55)=Sof(H55A)=Sof(H55B)=
 Sof(C56)=Sof(H56A)=Sof(H56B)=Sof(C57)=Sof(H57A)=Sof(H57B)=Sof(C58)=Sof(H58A)=
 Sof(H58B)=Sof(C59)=Sof(H59A)=Sof(H59B)=Sof(C60)=Sof(H60C)=Sof(H60D)=Sof(C61)=
 Sof(H61C)=Sof(H61D)=FVAR(2)
 Sof(C4X)=Sof(H4X)=Sof(C8X)=Sof(H8X)=Sof(C12X)=Sof(C16X)=Sof(H16X)=Sof(C20X)=
 Sof(C24X)=Sof(H24X)=Sof(C28X)=Sof(C32X)=Sof(H32X)=Sof(C6X)=Sof(C2X)=Sof(H2X)=
 Sof(C10X)=Sof(H10X)=Sof(C14X)=Sof(H14X)=Sof(C18X)=Sof(H18X)=Sof(C22X)=
 Sof(H22X)=Sof(C26X)=Sof(H26X)=Sof(C30X)=Sof(H30X)=Sof(C1X)=Sof(H1X)=Sof(C3X)=
 Sof(C5X)=Sof(H5X)=Sof(C7X)=Sof(H7X)=Sof(C9X)=Sof(C11X)=Sof(H11X)=Sof(C13X)=
 Sof(H13X)=Sof(C15X)=Sof(H15X)=Sof(C17X)=Sof(C19X)=Sof(H19X)=Sof(C21X)=
 Sof(H21X)=Sof(C23X)=Sof(H23X)=Sof(C25X)=Sof(C27X)=Sof(H27X)=Sof(C29X)=
 Sof(H29X)=Sof(C31X)=Sof(H31X)=1-FVAR(3)
 Sof(C22)=Sof(H22)=Sof(C2)=Sof(H2)=Sof(C18)=Sof(H18)=Sof(C10)=Sof(H10)=Sof(C6)=
 Sof(C14)=Sof(H14)=Sof(C26)=Sof(H26)=Sof(C30)=Sof(H30)=Sof(C1)=Sof(H1)=Sof(C3)=
 Sof(C4)=Sof(H4)=Sof(C5)=Sof(H5)=Sof(C7)=Sof(H7)=Sof(C8)=Sof(H8)=Sof(C9)=
 Sof(C11)=Sof(H11)=Sof(C12)=Sof(C13)=Sof(H13)=Sof(C15)=Sof(H15)=Sof(C16)=
 Sof(H16)=Sof(C17)=Sof(C19)=Sof(H19)=Sof(C20)=Sof(C21)=Sof(H21)=Sof(C23)=
 Sof(H23)=Sof(C24)=Sof(H24)=Sof(C25)=Sof(C27)=Sof(H27)=Sof(C28)=Sof(C29)=
 Sof(H29)=Sof(C31)=Sof(H31)=Sof(C32)=Sof(H32)=FVAR(3)
 Sof(O15X)=Sof(C65X)=Sof(H65A)=Sof(H65B)=Sof(C66X)=Sof(H66A)=Sof(H66B)=
 Sof(C67X)=Sof(H67A)=Sof(H67B)=Sof(C68X)=Sof(H68A)=Sof(H68B)=1-FVAR(4)
 Sof(O15)=Sof(C65)=Sof(H65C)=Sof(H65D)=Sof(C66)=Sof(H66C)=Sof(H66D)=Sof(C67)=
 Sof(H67C)=Sof(H67D)=Sof(C68)=Sof(H68C)=Sof(H68D)=FVAR(4)
 Sof(O16X)=Sof(C70X)=Sof(H70A)=Sof(H70B)=Sof(C72X)=Sof(H72A)=Sof(H72B)=
 Sof(C69X)=Sof(H69A)=Sof(H69B)=Sof(C71X)=Sof(H71A)=Sof(H71B)=1-FVAR(5)
 Sof(O16)=Sof(C69)=Sof(H69C)=Sof(H69D)=Sof(C70)=Sof(H70C)=Sof(H70D)=Sof(C71)=
 Sof(H71C)=Sof(H71D)=Sof(C72)=Sof(H72C)=Sof(H72D)=FVAR(5)
 Sof(O7X)=Sof(C45X)=Sof(H45C)=Sof(H45D)=Sof(C46X)=Sof(H46C)=Sof(H46D)=
 Sof(C47X)=Sof(H47C)=Sof(H47D)=Sof(C48X)=Sof(H48C)=Sof(H48D)=1-FVAR(6)
 Sof(O7)=Sof(C45)=Sof(H45A)=Sof(H45B)=Sof(C46)=Sof(H46A)=Sof(H46B)=Sof(C47)=
 Sof(H47A)=Sof(H47B)=Sof(C48)=Sof(H48A)=Sof(H48B)=FVAR(6)
 Sof(O8X)=Sof(C49X)=Sof(H49C)=Sof(H49D)=Sof(C50X)=Sof(H50C)=Sof(H50D)=
 Sof(C51X)=Sof(H51C)=Sof(H51D)=Sof(C52X)=Sof(H52C)=Sof(H52D)=1-FVAR(7)
 Sof(O8)=Sof(C49)=Sof(H49A)=Sof(H49B)=Sof(C50)=Sof(H50A)=Sof(H50B)=Sof(C51)=
 Sof(H51A)=Sof(H51B)=Sof(C52)=Sof(H52A)=Sof(H52B)=FVAR(7)
5.a Secondary CH2 refined with riding coordinates:
 C35(H35A,H35B), C33(H33A,H33B), C34(H34A,H34B), C37(H37A,H37B), C36(H36A,
 H36B), C38(H38A,H38B), C34X(H34C,H34D), C35X(H35C,H35D), C36X(H36C,H36D),
 C37X(H37C,H37D), C38X(H38C,H38D), C33X(H33C,H33D), C43X(H43A,H43B), C44(H44A,
 H44B), C44X(H44C,H44D), C45(H45A,H45B), C45X(H45C,H45D), C46(H46A,H46B),
 C46X(H46C,H46D), C47(H47A,H47B), C47X(H47C,H47D), C48(H48A,H48B), C48X(H48C,
 H48D), C49(H49A,H49B), C49X(H49C,H49D), C50(H50A,H50B), C50X(H50C,H50D),
 C51(H51A,H51B), C51X(H51C,H51D), C52(H52A,H52B), C52X(H52C,H52D), C39(H39A,
 H39B), C39X(H39C,H39D), C40(H40A,H40B), C40X(H40C,H40D), C41(H41A,H41B),
 C41X(H41C,H41D), C42(H42A,H42B), C42X(H42C,H42D), C43(H43C,H43D), C70X(H70A,
 H70B), C72X(H72A,H72B), C69X(H69A,H69B), C71X(H71A,H71B), C61X(H61A,H61B),
 C62X(H62A,H62B), C63X(H63A,H63B), C64X(H64A,H64B), C65X(H65A,H65B), C66X(H66A,
 H66B), C67X(H67A,H67B), C68X(H68A,H68B), C60X(H60A,H60B), C62(H62C,H62D),
 C63(H63C,H63D), C64(H64C,H64D), C65(H65C,H65D), C66(H66C,H66D), C67(H67C,H67D),
  C68(H68C,H68D), C69(H69C,H69D), C70(H70C,H70D), C71(H71C,H71D), C72(H72C,
 H72D), C53(H53A,H53B), C53X(H53C,H53D), C54(H54A,H54B), C54X(H54C,H54D),
 C55(H55A,H55B), C55X(H55C,H55D), C56(H56A,H56B), C56X(H56C,H56D), C57(H57A,
 H57B), C57X(H57C,H57D), C58(H58A,H58B), C58X(H58C,H58D), C59(H59A,H59B),
 C59X(H59C,H59D), C60(H60C,H60D), C61(H61C,H61D)
5.b Aromatic/amide H refined with riding coordinates:
 C22(H22), C2(H2), C18(H18), C10(H10), C14(H14), C26(H26), C30(H30), C1(H1),
 C4(H4), C5(H5), C7(H7), C8(H8), C11(H11), C13(H13), C15(H15), C16(H16),
 C19(H19), C21(H21), C23(H23), C24(H24), C27(H27), C29(H29), C31(H31), C32(H32),
  C4X(H4X), C8X(H8X), C16X(H16X), C24X(H24X), C32X(H32X), C2X(H2X), C10X(H10X),
 C14X(H14X), C18X(H18X), C22X(H22X), C26X(H26X), C30X(H30X), C1X(H1X), C5X(H5X),
  C7X(H7X), C11X(H11X), C13X(H13X), C15X(H15X), C19X(H19X), C21X(H21X),
 C23X(H23X), C27X(H27X), C29X(H29X), C31X(H31X)
;
_smtbx_masks_void_probe_radius 1.2
_smtbx_masks_void_truncation_radius 1.2
_olex2_submission_special_instructions 'No special instructions were received'

loop_
_space_group_symop_operation_xyz
'x, y, z'
'-x, -y, -z'

loop_
_atom_site_label
_atom_site_type_symbol
_atom_site_fract_x
_atom_site_fract_y
_atom_site_fract_z
_atom_site_U_iso_or_equiv
_atom_site_adp_type
_atom_site_occupancy
_atom_site_site_symmetry_order
_atom_site_calc_flag
_atom_site_refinement_flags_posn
_atom_site_refinement_flags_adp
_atom_site_refinement_flags_occupancy
_atom_site_disorder_assembly
_atom_site_disorder_group
Na1 Na 0.17295(11) 0.27478(8) 0.14173(5) 0.0723(4) Uani 1 1 d . . . . .
O1 O 0.0539(3) 0.17081(19) 0.15524(16) 0.0618(7) Uani 0.664(2) 1 d D U P A 1
O1X O -0.0174(6) 0.2015(4) 0.1856(3) 0.0482(12) Uani 0.336(2) 1 d D U P A 2
O2 O 0.2885(3) 0.1247(2) 0.09407(16) 0.0656(8) Uani 0.664(2) 1 d D U P A 1
O2X O 0.1949(6) 0.1003(4) 0.1152(3) 0.0642(15) Uani 0.336(2) 1 d D U P A 2
O3 O 0.3987(3) 0.2576(2) 0.08146(17) 0.0625(8) Uani 0.664(2) 1 d D U P A 1
O3X O 0.3529(6) 0.1868(4) 0.0502(4) 0.0728(15) Uani 0.336(2) 1 d D U P A 2
O4 O 0.2668(6) 0.4133(5) 0.1423(3) 0.0786(15) Uani 0.664(2) 1 d D U P A 1
O4X O 0.3192(7) 0.3316(4) 0.1271(4) 0.0843(16) Uani 0.336(2) 1 d D U P A 2
O5 O 0.0220(4) 0.4506(2) 0.16582(18) 0.0675(9) Uani 0.664(2) 1 d D U P A 1
O5X O 0.0883(10) 0.4430(6) 0.1545(5) 0.093(2) Uani 0.336(2) 1 d D U P A 2
O6 O -0.0302(3) 0.3110(3) 0.25049(18) 0.0657(9) Uani 0.664(2) 1 d D U P A 1
O6X O -0.0286(8) 0.3456(5) 0.2671(4) 0.0718(18) Uani 0.336(2) 1 d D U P A 2
O7 O 0.1387(5) 0.3110(5) 0.0333(3) 0.0929(18) Uani 0.691(5) 1 d D U P A 1
O7X O 0.0989(13) 0.3057(11) 0.0398(7) 0.079(2) Uani 0.309(5) 1 d D U P A 2
O8 O 0.2526(4) 0.2359(4) 0.2387(2) 0.0633(11) Uani 0.689(11) 1 d D U P A 1
O8X O 0.2413(11) 0.2038(8) 0.2374(6) 0.070(2) Uani 0.311(11) 1 d D U P A 2
C35 C 0.3921(6) 0.1246(5) 0.0425(3) 0.0736(15) Uani 0.664(2) 1 d D U P A 1
H35A H 0.369695 0.154346 0.001876 0.088 Uiso 0.664(2) 1 calc R U P A 1
H35B H 0.438504 0.063899 0.029561 0.088 Uiso 0.664(2) 1 calc R U P A 1
C33 C 0.1142(6) 0.0838(4) 0.1295(4) 0.0700(15) Uani 0.664(2) 1 d D U P A 1
H33A H 0.057959 0.056153 0.115982 0.084 Uiso 0.664(2) 1 calc R U P A 1
H33B H 0.147036 0.048236 0.165186 0.084 Uiso 0.664(2) 1 calc R U P A 1
C34 C 0.2100(5) 0.0872(4) 0.0709(3) 0.0771(12) Uani 0.664(2) 1 d D U P A 1
H34A H 0.251141 0.027678 0.052236 0.092 Uiso 0.664(2) 1 calc R U P A 1
H34B H 0.178206 0.123156 0.035097 0.092 Uiso 0.664(2) 1 calc R U P A 1
C37 C 0.4525(4) 0.3088(3) 0.1150(2) 0.0567(10) Uani 0.664(2) 1 d D U P A 1
H37A H 0.536704 0.300235 0.092376 0.068 Uiso 0.664(2) 1 calc R U P A 1
H37B H 0.447217 0.291873 0.162784 0.068 Uiso 0.664(2) 1 calc R U P A 1
C36 C 0.4628(4) 0.1718(3) 0.0712(2) 0.0618(10) Uani 0.664(2) 1 d D U P A 1
H36A H 0.477926 0.145688 0.114430 0.074 Uiso 0.664(2) 1 calc R U P A 1
H36B H 0.539613 0.167798 0.039378 0.074 Uiso 0.664(2) 1 calc R U P A 1
C38 C 0.3858(4) 0.4009(3) 0.1103(2) 0.0593(9) Uani 0.664(2) 1 d D U P A 1
H38A H 0.420243 0.439663 0.131843 0.071 Uiso 0.664(2) 1 calc R U P A 1
H38B H 0.392295 0.416785 0.062240 0.071 Uiso 0.664(2) 1 calc R U P A 1
C34X C 0.0887(11) 0.0733(10) 0.1167(7) 0.067(2) Uani 0.336(2) 1 d D U P A 2
H34C H 0.106399 0.008902 0.113983 0.080 Uiso 0.336(2) 1 calc R U P A 2
H34D H 0.053429 0.098219 0.078412 0.080 Uiso 0.336(2) 1 calc R U P A 2
C35X C 0.2889(10) 0.0630(7) 0.0574(6) 0.085(2) Uani 0.336(2) 1 d D U P A 2
H35C H 0.312287 -0.001366 0.060480 0.102 Uiso 0.336(2) 1 calc R U P A 2
H35D H 0.261276 0.078233 0.015081 0.102 Uiso 0.336(2) 1 calc R U P A 2
C36X C 0.3876(13) 0.0975(7) 0.0574(9) 0.079(3) Uani 0.336(2) 1 d D U P A 2
H36C H 0.413840 0.083749 0.100270 0.095 Uiso 0.336(2) 1 calc R U P A 2
H36D H 0.454216 0.071076 0.019600 0.095 Uiso 0.336(2) 1 calc R U P A 2
C37X C 0.4425(10) 0.2312(8) 0.0460(6) 0.079(2) Uani 0.336(2) 1 d D U P A 2
H37C H 0.436144 0.276182 0.010873 0.095 Uiso 0.336(2) 1 calc R U P A 2
H37D H 0.521119 0.189228 0.033035 0.095 Uiso 0.336(2) 1 calc R U P A 2
C38X C 0.4307(10) 0.2723(8) 0.1107(6) 0.069(2) Uani 0.336(2) 1 d D U P A 2
H38C H 0.438708 0.227585 0.145911 0.083 Uiso 0.336(2) 1 calc R U P A 2
H38D H 0.493042 0.303159 0.107682 0.083 Uiso 0.336(2) 1 calc R U P A 2
C33X C 0.0072(7) 0.1070(4) 0.1820(4) 0.0518(15) Uani 0.336(2) 1 d D U P A 2
H33C H -0.067451 0.089981 0.186114 0.062 Uiso 0.336(2) 1 calc R U P A 2
H33D H 0.043147 0.080997 0.219816 0.062 Uiso 0.336(2) 1 calc R U P A 2
C43X C -0.1263(9) 0.3281(6) 0.2500(5) 0.0694(19) Uani 0.336(2) 1 d D U P A 2
H43A H -0.138831 0.356468 0.207026 0.083 Uiso 0.336(2) 1 calc R U P A 2
H43B H -0.198021 0.351144 0.285743 0.083 Uiso 0.336(2) 1 calc R U P A 2
C44 C -0.0314(5) 0.1712(3) 0.2133(3) 0.0637(11) Uani 0.664(2) 1 d D U P A 1
H44A H 0.007338 0.144600 0.249994 0.076 Uiso 0.664(2) 1 calc R U P A 1
H44B H -0.082463 0.134651 0.205511 0.076 Uiso 0.664(2) 1 calc R U P A 1
C44X C -0.1032(14) 0.2307(7) 0.2426(7) 0.066(2) Uani 0.336(2) 1 d D U P A 2
H44C H -0.077522 0.201809 0.282730 0.079 Uiso 0.336(2) 1 calc R U P A 2
H44D H -0.176610 0.215792 0.239353 0.079 Uiso 0.336(2) 1 calc R U P A 2
C45 C 0.0221(7) 0.3171(6) 0.0247(3) 0.1103(18) Uani 0.691(5) 1 d D U P A 1
H45A H -0.034140 0.370047 0.048117 0.132 Uiso 0.691(5) 1 calc R U P A 1
H45B H -0.004196 0.265323 0.043680 0.132 Uiso 0.691(5) 1 calc R U P A 1
C45X C 0.0900(13) 0.2488(8) -0.0089(5) 0.085(2) Uani 0.309(5) 1 d D U P A 2
H45C H 0.014220 0.232535 0.003840 0.102 Uiso 0.309(5) 1 calc R U P A 2
H45D H 0.155762 0.195040 -0.014561 0.102 Uiso 0.309(5) 1 calc R U P A 2
C46 C 0.0277(8) 0.3214(6) -0.0496(4) 0.1018(17) Uani 0.691(5) 1 d D U P A 1
H46A H 0.047564 0.262428 -0.070280 0.122 Uiso 0.691(5) 1 calc R U P A 1
H46B H -0.047613 0.356558 -0.059355 0.122 Uiso 0.691(5) 1 calc R U P A 1
C46X C 0.097(2) 0.3024(11) -0.0737(7) 0.112(3) Uani 0.309(5) 1 d D U P A 2
H46C H 0.174428 0.315100 -0.090276 0.135 Uiso 0.309(5) 1 calc R U P A 2
H46D H 0.074119 0.276184 -0.110361 0.135 Uiso 0.309(5) 1 calc R U P A 2
C47 C 0.1249(6) 0.3652(5) -0.0739(3) 0.1020(17) Uani 0.691(5) 1 d D U P A 1
H47A H 0.091794 0.427129 -0.083855 0.122 Uiso 0.691(5) 1 calc R U P A 1
H47B H 0.178320 0.335871 -0.115706 0.122 Uiso 0.691(5) 1 calc R U P A 1
C47X C 0.0017(15) 0.3802(12) -0.0388(7) 0.107(3) Uani 0.309(5) 1 d D U P A 2
H47C H -0.000137 0.433016 -0.066607 0.129 Uiso 0.309(5) 1 calc R U P A 2
H47D H -0.076979 0.368366 -0.029593 0.129 Uiso 0.309(5) 1 calc R U P A 2
C48 C 0.1932(5) 0.3592(4) -0.0176(2) 0.0868(15) Uani 0.691(5) 1 d D U P A 1
H48A H 0.277580 0.328866 -0.034326 0.104 Uiso 0.691(5) 1 calc R U P A 1
H48B H 0.187178 0.418062 -0.000440 0.104 Uiso 0.691(5) 1 calc R U P A 1
C48X C 0.0364(15) 0.3903(9) 0.0229(6) 0.101(2) Uani 0.309(5) 1 d D U P A 2
H48C H 0.087614 0.430860 0.016686 0.121 Uiso 0.309(5) 1 calc R U P A 2
H48D H -0.033988 0.414001 0.059394 0.121 Uiso 0.309(5) 1 calc R U P A 2
C49 C 0.2523(6) 0.2941(4) 0.2904(3) 0.0691(13) Uani 0.689(11) 1 d D U P A 1
H49A H 0.175893 0.308484 0.323824 0.083 Uiso 0.689(11) 1 calc R U P A 1
H49B H 0.270255 0.348639 0.271435 0.083 Uiso 0.689(11) 1 calc R U P A 1
C49X C 0.2550(15) 0.2608(9) 0.2864(8) 0.073(2) Uani 0.311(11) 1 d D U P A 2
H49C H 0.181686 0.281182 0.321664 0.087 Uiso 0.311(11) 1 calc R U P A 2
H49D H 0.280912 0.311621 0.265158 0.087 Uiso 0.311(11) 1 calc R U P A 2
C50 C 0.3533(7) 0.2377(5) 0.3217(3) 0.0865(17) Uani 0.689(11) 1 d D U P A 1
H50A H 0.430687 0.245163 0.296695 0.104 Uiso 0.689(11) 1 calc R U P A 1
H50B H 0.341348 0.254882 0.369627 0.104 Uiso 0.689(11) 1 calc R U P A 1
C50X C 0.3548(13) 0.1952(11) 0.3150(7) 0.073(2) Uani 0.311(11) 1 d D U P A 2
H50C H 0.433430 0.197849 0.288295 0.088 Uiso 0.311(11) 1 calc R U P A 2
H50D H 0.348832 0.210651 0.362612 0.088 Uiso 0.311(11) 1 calc R U P A 2
C51 C 0.3487(5) 0.1459(5) 0.3162(3) 0.0653(15) Uani 0.689(11) 1 d D U P A 1
H51A H 0.306909 0.126266 0.359376 0.078 Uiso 0.689(11) 1 calc R U P A 1
H51B H 0.428850 0.106124 0.302763 0.078 Uiso 0.689(11) 1 calc R U P A 1
C51X C 0.3399(14) 0.1092(10) 0.3105(7) 0.071(3) Uani 0.311(11) 1 d D U P A 2
H51C H 0.299058 0.091447 0.354717 0.085 Uiso 0.311(11) 1 calc R U P A 2
H51D H 0.417056 0.066048 0.295517 0.085 Uiso 0.311(11) 1 calc R U P A 2
C52 C 0.2818(6) 0.1498(4) 0.2626(3) 0.0718(13) Uani 0.689(11) 1 d D U P A 1
H52A H 0.330148 0.109502 0.224791 0.086 Uiso 0.689(11) 1 calc R U P A 1
H52B H 0.208779 0.131229 0.280939 0.086 Uiso 0.689(11) 1 calc R U P A 1
C52X C 0.2674(14) 0.1162(9) 0.2600(7) 0.072(2) Uani 0.311(11) 1 d D U P A 2
H52C H 0.310769 0.075807 0.221385 0.086 Uiso 0.311(11) 1 calc R U P A 2
H52D H 0.193238 0.100052 0.280458 0.086 Uiso 0.311(11) 1 calc R U P A 2
C39 C 0.1989(6) 0.4987(4) 0.1423(4) 0.0684(14) Uani 0.664(2) 1 d D U P A 1
H39A H 0.191898 0.514794 0.095528 0.082 Uiso 0.664(2) 1 calc R U P A 1
H39B H 0.238497 0.538380 0.158442 0.082 Uiso 0.664(2) 1 calc R U P A 1
C39X C 0.2818(15) 0.4144(10) 0.1541(8) 0.054(2) Uani 0.336(2) 1 d D U P A 2
H39C H 0.351178 0.438926 0.144694 0.065 Uiso 0.336(2) 1 calc R U P A 2
H39D H 0.259051 0.409081 0.203735 0.065 Uiso 0.336(2) 1 calc R U P A 2
C40 C 0.0810(4) 0.5097(3) 0.1855(2) 0.0648(11) Uani 0.664(2) 1 d D U P A 1
H40A H 0.087554 0.499158 0.233024 0.078 Uiso 0.664(2) 1 calc R U P A 1
H40B H 0.033769 0.570487 0.182725 0.078 Uiso 0.664(2) 1 calc R U P A 1
C40X C 0.1897(13) 0.4769(9) 0.1351(9) 0.077(3) Uani 0.336(2) 1 d D U P A 2
H40C H 0.208171 0.485714 0.085703 0.092 Uiso 0.336(2) 1 calc R U P A 2
H40D H 0.175810 0.533423 0.158506 0.092 Uiso 0.336(2) 1 calc R U P A 2
C41 C -0.0901(5) 0.4573(3) 0.2053(2) 0.0763(13) Uani 0.664(2) 1 d D U P A 1
H41A H -0.139118 0.441143 0.177338 0.092 Uiso 0.664(2) 1 calc R U P A 1
H41B H -0.126685 0.518808 0.220486 0.092 Uiso 0.664(2) 1 calc R U P A 1
C41X C -0.0017(11) 0.4806(7) 0.2067(6) 0.083(2) Uani 0.336(2) 1 d D U P A 2
H41C H -0.074067 0.496191 0.188680 0.099 Uiso 0.336(2) 1 calc R U P A 2
H41D H 0.012939 0.536390 0.217601 0.099 Uiso 0.336(2) 1 calc R U P A 2
C42 C -0.0905(5) 0.4002(4) 0.2662(3) 0.0786(13) Uani 0.664(2) 1 d D U P A 1
H42A H -0.053225 0.422776 0.297872 0.094 Uiso 0.664(2) 1 calc R U P A 1
H42B H -0.173287 0.403933 0.289516 0.094 Uiso 0.664(2) 1 calc R U P A 1
C42X C -0.0317(11) 0.4379(6) 0.2718(5) 0.083(2) Uani 0.336(2) 1 d D U P A 2
H42C H 0.023910 0.443249 0.299560 0.099 Uiso 0.336(2) 1 calc R U P A 2
H42D H -0.111825 0.469930 0.295923 0.099 Uiso 0.336(2) 1 calc R U P A 2
C43 C -0.1057(6) 0.2596(4) 0.2352(4) 0.0650(15) Uani 0.664(2) 1 d D U P A 1
H43C H -0.144685 0.287410 0.198952 0.078 Uiso 0.664(2) 1 calc R U P A 1
H43D H -0.167583 0.256227 0.275890 0.078 Uiso 0.664(2) 1 calc R U P A 1
Na2 Na 0.10026(13) 0.74577(8) 0.39938(7) 0.0763(4) Uani 1 1 d . . . . .
O10X O 0.1678(8) 0.5852(5) 0.3228(4) 0.0883(18) Uani 0.333(2) 1 d D U P B 2
O14X O 0.0186(7) 0.8893(4) 0.3336(3) 0.0625(14) Uani 0.333(2) 1 d D U P B 2
O12X O 0.0739(7) 0.7512(5) 0.5267(4) 0.0784(15) Uani 0.333(2) 1 d D U P B 2
O15 O -0.0598(5) 0.7030(4) 0.3938(3) 0.0951(14) Uani 0.677(7) 1 d D U P B 1
O9X O 0.1892(8) 0.7453(5) 0.2668(3) 0.0905(18) Uani 0.333(2) 1 d D U P B 2
O11X O 0.1797(7) 0.5967(5) 0.4610(4) 0.0785(16) Uani 0.333(2) 1 d D U P B 2
O13X O -0.0241(5) 0.9017(4) 0.4722(3) 0.0602(13) Uani 0.333(2) 1 d D U P B 2
O16 O 0.2593(5) 0.7849(4) 0.4183(3) 0.0672(12) Uani 0.657(9) 1 d D U P B 1
O16X O 0.2740(10) 0.7926(8) 0.3935(6) 0.075(2) Uani 0.343(9) 1 d D U P B 2
O9 O 0.1500(4) 0.8099(2) 0.26907(19) 0.0928(11) Uani 0.667(2) 1 d D U P B 1
O10 O 0.2167(4) 0.6309(2) 0.28156(18) 0.0772(10) Uani 0.667(2) 1 d D U P B 1
O11 O 0.2220(3) 0.5851(2) 0.41304(16) 0.0650(8) Uani 0.667(2) 1 d D U P B 1
O12 O 0.0870(3) 0.6821(2) 0.52562(15) 0.0691(9) Uani 0.667(2) 1 d D U P B 1
O13 O -0.0288(3) 0.8524(2) 0.5034(2) 0.0768(10) Uani 0.667(2) 1 d D U P B 1
O14 O -0.0297(4) 0.8989(2) 0.3743(2) 0.0775(10) Uani 0.667(2) 1 d D U P B 1
O15X O -0.1053(10) 0.7252(6) 0.4246(6) 0.084(2) Uani 0.323(7) 1 d D U P B 2
C70X C 0.3522(15) 0.9126(9) 0.4002(8) 0.075(3) Uani 0.343(9) 1 d D U P B 2
H70A H 0.379826 0.944960 0.431086 0.090 Uiso 0.343(9) 1 calc R U P B 2
H70B H 0.316660 0.953565 0.368005 0.090 Uiso 0.343(9) 1 calc R U P B 2
C72X C 0.3919(10) 0.7679(8) 0.3523(7) 0.085(3) Uani 0.343(9) 1 d D U P B 2
H72A H 0.389572 0.764866 0.304052 0.102 Uiso 0.343(9) 1 calc R U P B 2
H72B H 0.435018 0.709831 0.365369 0.102 Uiso 0.343(9) 1 calc R U P B 2
C69X C 0.268(3) 0.8632(16) 0.4384(15) 0.074(3) Uani 0.343(9) 1 d D U P B 2
H69A H 0.291277 0.839830 0.480560 0.088 Uiso 0.343(9) 1 calc R U P B 2
H69B H 0.186657 0.901786 0.450136 0.088 Uiso 0.343(9) 1 calc R U P B 2
C71X C 0.4522(13) 0.8364(9) 0.3634(8) 0.077(3) Uani 0.343(9) 1 d D U P B 2
H71A H 0.493165 0.855408 0.319782 0.092 Uiso 0.343(9) 1 calc R U P B 2
H71B H 0.510504 0.813518 0.391468 0.092 Uiso 0.343(9) 1 calc R U P B 2
C61X C -0.1083(16) 0.9426(12) 0.4371(8) 0.066(2) Uani 0.333(2) 1 d D U P B 2
H61A H -0.161915 0.995274 0.462356 0.079 Uiso 0.333(2) 1 calc R U P B 2
H61B H -0.155750 0.902722 0.430431 0.079 Uiso 0.333(2) 1 calc R U P B 2
C62X C -0.0449(9) 0.9668(5) 0.3717(5) 0.0667(18) Uani 0.333(2) 1 d D U P B 2
H62A H -0.101502 1.003927 0.347177 0.080 Uiso 0.333(2) 1 calc R U P B 2
H62B H 0.010283 1.000320 0.378749 0.080 Uiso 0.333(2) 1 calc R U P B 2
C63X C 0.0427(11) 0.8795(7) 0.2608(6) 0.072(2) Uani 0.333(2) 1 d D U P B 2
H63A H -0.031097 0.875317 0.249100 0.086 Uiso 0.333(2) 1 calc R U P B 2
H63B H 0.058933 0.934329 0.241312 0.086 Uiso 0.333(2) 1 calc R U P B 2
C64X C 0.1293(13) 0.8137(7) 0.2284(6) 0.101(2) Uani 0.333(2) 1 d D U P B 2
H64A H 0.189789 0.839409 0.199827 0.121 Uiso 0.333(2) 1 calc R U P B 2
H64B H 0.096159 0.785890 0.197422 0.121 Uiso 0.333(2) 1 calc R U P B 2
C65X C -0.1435(17) 0.6612(10) 0.4648(8) 0.098(3) Uani 0.323(7) 1 d D U P B 2
H65A H -0.214749 0.687410 0.499976 0.117 Uiso 0.323(7) 1 calc R U P B 2
H65B H -0.081011 0.627362 0.487023 0.117 Uiso 0.323(7) 1 calc R U P B 2
C66X C -0.1701(17) 0.6056(10) 0.4179(9) 0.097(3) Uani 0.323(7) 1 d D U P B 2
H66A H -0.242585 0.587726 0.439059 0.116 Uiso 0.323(7) 1 calc R U P B 2
H66B H -0.104173 0.552376 0.405793 0.116 Uiso 0.323(7) 1 calc R U P B 2
C67X C -0.1870(16) 0.6575(9) 0.3563(9) 0.094(2) Uani 0.323(7) 1 d D U P B 2
H67A H -0.126506 0.630967 0.315823 0.113 Uiso 0.323(7) 1 calc R U P B 2
H67B H -0.266433 0.663201 0.347897 0.113 Uiso 0.323(7) 1 calc R U P B 2
C68X C -0.1735(13) 0.7408(7) 0.3741(7) 0.085(2) Uani 0.323(7) 1 d D U P B 2
H68A H -0.132575 0.766909 0.333851 0.102 Uiso 0.323(7) 1 calc R U P B 2
H68B H -0.251644 0.781453 0.391829 0.102 Uiso 0.323(7) 1 calc R U P B 2
C60X C -0.0818(10) 0.8802(7) 0.5338(5) 0.0688(18) Uani 0.333(2) 1 d D U P B 2
H60A H -0.080465 0.925230 0.565637 0.083 Uiso 0.333(2) 1 calc R U P B 2
H60B H -0.165142 0.891054 0.530557 0.083 Uiso 0.333(2) 1 calc R U P B 2
C62 C -0.1017(8) 0.9573(5) 0.4278(4) 0.0700(18) Uani 0.667(2) 1 d D U P B 1
H62C H -0.172335 0.993916 0.413733 0.084 Uiso 0.667(2) 1 calc R U P B 1
H62D H -0.057128 0.995992 0.440272 0.084 Uiso 0.667(2) 1 calc R U P B 1
C63 C 0.0084(6) 0.9443(3) 0.3179(3) 0.0840(13) Uani 0.667(2) 1 d D U P B 1
H63C H 0.046690 0.986541 0.331745 0.101 Uiso 0.667(2) 1 calc R U P B 1
H63D H -0.061738 0.978302 0.301970 0.101 Uiso 0.667(2) 1 calc R U P B 1
C64 C 0.0876(8) 0.8935(5) 0.2631(4) 0.108(2) Uani 0.667(2) 1 d D U P B 1
H64C H 0.041980 0.892335 0.228495 0.130 Uiso 0.667(2) 1 calc R U P B 1
H64D H 0.146054 0.926639 0.243777 0.130 Uiso 0.667(2) 1 calc R U P B 1
C65 C -0.1153(8) 0.6449(6) 0.4362(4) 0.1028(18) Uani 0.677(7) 1 d D U P B 1
H65C H -0.163261 0.674892 0.479029 0.123 Uiso 0.677(7) 1 calc R U P B 1
H65D H -0.055287 0.593596 0.446836 0.123 Uiso 0.677(7) 1 calc R U P B 1
C66 C -0.1898(7) 0.6180(5) 0.3988(4) 0.0958(17) Uani 0.677(7) 1 d D U P B 1
H66C H -0.264345 0.612931 0.429302 0.115 Uiso 0.677(7) 1 calc R U P B 1
H66D H -0.148852 0.561095 0.375405 0.115 Uiso 0.677(7) 1 calc R U P B 1
C67 C -0.2134(6) 0.6894(5) 0.3485(4) 0.0891(16) Uani 0.677(7) 1 d D U P B 1
H67C H -0.228125 0.666879 0.307419 0.107 Uiso 0.677(7) 1 calc R U P B 1
H67D H -0.281670 0.738159 0.368481 0.107 Uiso 0.677(7) 1 calc R U P B 1
C68 C -0.1028(5) 0.7168(3) 0.3333(3) 0.0714(13) Uani 0.677(7) 1 d D U P B 1
H68C H -0.045039 0.681285 0.295451 0.086 Uiso 0.677(7) 1 calc R U P B 1
H68D H -0.117664 0.779068 0.321030 0.086 Uiso 0.677(7) 1 calc R U P B 1
C69 C 0.2619(13) 0.8713(8) 0.4377(8) 0.0728(18) Uani 0.657(9) 1 d D U P B 1
H69C H 0.284408 0.869977 0.481692 0.087 Uiso 0.657(9) 1 calc R U P B 1
H69D H 0.183726 0.913356 0.441089 0.087 Uiso 0.657(9) 1 calc R U P B 1
C70 C 0.3522(8) 0.8957(5) 0.3827(4) 0.0833(19) Uani 0.657(9) 1 d D U P B 1
H70C H 0.392469 0.933889 0.400132 0.100 Uiso 0.657(9) 1 calc R U P B 1
H70D H 0.316335 0.925786 0.345945 0.100 Uiso 0.657(9) 1 calc R U P B 1
C71 C 0.4386(7) 0.8063(5) 0.3580(4) 0.085(2) Uani 0.657(9) 1 d D U P B 1
H71C H 0.452783 0.799928 0.308275 0.102 Uiso 0.657(9) 1 calc R U P B 1
H71D H 0.515002 0.800148 0.370500 0.102 Uiso 0.657(9) 1 calc R U P B 1
C72 C 0.3798(5) 0.7405(3) 0.3922(3) 0.0714(15) Uani 0.657(9) 1 d D U P B 1
H72C H 0.385835 0.693746 0.359848 0.086 Uiso 0.657(9) 1 calc R U P B 1
H72D H 0.417253 0.713855 0.429380 0.086 Uiso 0.657(9) 1 calc R U P B 1
C53 C 0.1959(7) 0.7522(3) 0.2122(3) 0.0944(15) Uani 0.667(2) 1 d D U P B 1
H53A H 0.234674 0.781613 0.173258 0.113 Uiso 0.667(2) 1 calc R U P B 1
H53B H 0.131506 0.733422 0.199279 0.113 Uiso 0.667(2) 1 calc R U P B 1
C53X C 0.2269(16) 0.6697(8) 0.2259(6) 0.091(3) Uani 0.333(2) 1 d D U P B 2
H53C H 0.293662 0.673098 0.188139 0.110 Uiso 0.333(2) 1 calc R U P B 2
H53D H 0.161790 0.660639 0.207177 0.110 Uiso 0.333(2) 1 calc R U P B 2
C54 C 0.2823(7) 0.6760(4) 0.2312(3) 0.0861(16) Uani 0.667(2) 1 d D U P B 1
H54A H 0.324123 0.637262 0.191389 0.103 Uiso 0.667(2) 1 calc R U P B 1
H54B H 0.341221 0.695113 0.249623 0.103 Uiso 0.667(2) 1 calc R U P B 1
C54X C 0.2649(13) 0.5970(8) 0.2730(6) 0.084(2) Uani 0.333(2) 1 d D U P B 2
H54C H 0.303614 0.541971 0.246568 0.100 Uiso 0.333(2) 1 calc R U P B 2
H54D H 0.323119 0.611011 0.295244 0.100 Uiso 0.333(2) 1 calc R U P B 2
C55 C 0.2945(5) 0.5515(3) 0.2970(2) 0.0669(11) Uani 0.667(2) 1 d D U P B 1
H55A H 0.371631 0.561557 0.298186 0.080 Uiso 0.667(2) 1 calc R U P B 1
H55B H 0.307671 0.506655 0.261580 0.080 Uiso 0.667(2) 1 calc R U P B 1
C55X C 0.2066(15) 0.5138(10) 0.3574(8) 0.079(3) Uani 0.333(2) 1 d D U P B 2
H55C H 0.271955 0.472404 0.326633 0.094 Uiso 0.333(2) 1 calc R U P B 2
H55D H 0.141863 0.484964 0.372433 0.094 Uiso 0.333(2) 1 calc R U P B 2
C56 C 0.2415(6) 0.5208(4) 0.3633(3) 0.0690(15) Uani 0.667(2) 1 d D U P B 1
H56A H 0.165798 0.508527 0.361533 0.083 Uiso 0.667(2) 1 calc R U P B 1
H56B H 0.295117 0.466035 0.374614 0.083 Uiso 0.667(2) 1 calc R U P B 1
C56X C 0.2473(11) 0.5313(9) 0.4155(6) 0.086(2) Uani 0.333(2) 1 d D U P B 2
H56C H 0.261817 0.476488 0.440960 0.104 Uiso 0.333(2) 1 calc R U P B 2
H56D H 0.324805 0.544125 0.398610 0.104 Uiso 0.333(2) 1 calc R U P B 2
C57 C 0.2113(5) 0.5477(3) 0.4770(2) 0.0741(13) Uani 0.667(2) 1 d D U P B 1
H57A H 0.284356 0.501975 0.478751 0.089 Uiso 0.667(2) 1 calc R U P B 1
H57B H 0.144696 0.520224 0.485880 0.089 Uiso 0.667(2) 1 calc R U P B 1
C57X C 0.2287(11) 0.6253(8) 0.5082(6) 0.075(2) Uani 0.333(2) 1 d D U P B 2
H57C H 0.265299 0.573967 0.532504 0.090 Uiso 0.333(2) 1 calc R U P B 2
H57D H 0.292562 0.651007 0.483867 0.090 Uiso 0.333(2) 1 calc R U P B 2
C58 C 0.1899(6) 0.6177(5) 0.5298(3) 0.0781(16) Uani 0.667(2) 1 d D U P B 1
H58A H 0.180986 0.592168 0.575338 0.094 Uiso 0.667(2) 1 calc R U P B 1
H58B H 0.257807 0.643800 0.522002 0.094 Uiso 0.667(2) 1 calc R U P B 1
C58X C 0.1525(9) 0.6855(7) 0.5549(5) 0.0724(19) Uani 0.333(2) 1 d D U P B 2
H58C H 0.198759 0.713212 0.577644 0.087 Uiso 0.333(2) 1 calc R U P B 2
H58D H 0.106242 0.655039 0.589728 0.087 Uiso 0.333(2) 1 calc R U P B 2
C59 C 0.0603(5) 0.7499(3) 0.5746(2) 0.0754(12) Uani 0.667(2) 1 d D U P B 1
H59A H 0.030293 0.726475 0.619007 0.090 Uiso 0.667(2) 1 calc R U P B 1
H59B H 0.135521 0.762726 0.576604 0.090 Uiso 0.667(2) 1 calc R U P B 1
C59X C -0.0587(8) 0.8043(6) 0.5666(5) 0.0579(18) Uani 0.333(2) 1 d D U P B 2
H59C H -0.116841 0.771168 0.564473 0.069 Uiso 0.333(2) 1 calc R U P B 2
H59D H -0.060656 0.814947 0.614525 0.069 Uiso 0.333(2) 1 calc R U P B 2
C60 C -0.0146(8) 0.8240(5) 0.5678(3) 0.1016(19) Uani 0.667(2) 1 d D U P B 1
H60C H 0.008099 0.870038 0.589046 0.122 Uiso 0.667(2) 1 calc R U P B 1
H60D H -0.092938 0.821066 0.594614 0.122 Uiso 0.667(2) 1 calc R U P B 1
C61 C -0.1366(4) 0.9033(3) 0.4854(3) 0.0776(13) Uani 0.667(2) 1 d D U P B 1
H61C H -0.188019 0.940780 0.524076 0.093 Uiso 0.667(2) 1 calc R U P B 1
H61D H -0.180432 0.864069 0.472706 0.093 Uiso 0.667(2) 1 calc R U P B 1
C22 C 0.5919(5) 0.5353(4) 0.3280(3) 0.0636(13) Uani 0.638(3) 1 d D U P C 1
H22 H 0.595279 0.573009 0.362241 0.076 Uiso 0.638(3) 1 calc R U P C 1
C2 C 0.8610(5) -0.0338(3) 0.1247(3) 0.0558(11) Uani 0.638(3) 1 d D U P C 1
H2 H 0.921610 -0.073665 0.094128 0.067 Uiso 0.638(3) 1 calc R U P C 1
C18 C 0.5620(5) 0.4036(3) 0.2932(2) 0.0541(10) Uani 0.638(3) 1 d D U P C 1
H18 H 0.543647 0.349234 0.303415 0.065 Uiso 0.638(3) 1 calc R U P C 1
C10 C 0.6758(5) 0.1561(4) 0.3581(2) 0.0550(11) Uani 0.638(3) 1 d D U P C 1
H10 H 0.743230 0.135555 0.322596 0.066 Uiso 0.638(3) 1 calc R U P C 1
C6 C 0.7402(4) -0.0029(3) 0.2402(3) 0.0542(10) Uani 0.638(3) 1 d D U P C 1
C14 C 0.5186(6) 0.1281(5) 0.4455(4) 0.0644(17) Uani 0.638(3) 1 d D U P C 1
H14 H 0.477273 0.089574 0.470698 0.077 Uiso 0.638(3) 1 calc R U P C 1
C26 C 0.7457(5) 0.3508(3) 0.0933(2) 0.0480(10) Uani 0.638(3) 1 d D U P C 1
H26 H 0.763147 0.368854 0.132937 0.058 Uiso 0.638(3) 1 calc R U P C 1
C30 C 0.6669(4) 0.3830(4) -0.0059(2) 0.0452(10) Uani 0.638(3) 1 d D U P C 1
H30 H 0.628812 0.423095 -0.034951 0.054 Uiso 0.638(3) 1 calc R U P C 1
C1 C 0.8253(4) -0.0589(3) 0.1897(3) 0.0593(11) Uani 0.638(3) 1 d D U P C 1
H1 H 0.859422 -0.116849 0.201595 0.071 Uiso 0.638(3) 1 calc R U P C 1
C3 C 0.8099(5) 0.0500(4) 0.1016(3) 0.0496(12) Uani 0.638(3) 1 d D U P C 1
C4 C 0.7207(5) 0.1056(3) 0.1508(2) 0.0454(11) Uani 0.638(3) 1 d D U P C 1
H4 H 0.682265 0.162074 0.137999 0.055 Uiso 0.638(3) 1 calc R U P C 1
C5 C 0.6887(4) 0.0808(3) 0.2157(2) 0.0476(9) Uani 0.638(3) 1 d D U P C 1
H5 H 0.628977 0.121037 0.246393 0.057 Uiso 0.638(3) 1 calc R U P C 1
C7 C 0.7028(5) -0.0351(3) 0.3062(3) 0.0596(11) Uani 0.638(3) 1 d D U P C 1
H7 H 0.727570 -0.096765 0.309686 0.072 Uiso 0.638(3) 1 calc R U P C 1
C8 C 0.6361(5) 0.0087(5) 0.3662(3) 0.0581(12) Uani 0.638(3) 1 d D U P C 1
H8 H 0.601749 -0.027597 0.398411 0.070 Uiso 0.638(3) 1 calc R U P C 1
C9 C 0.6096(4) 0.0963(4) 0.3885(2) 0.0567(10) Uani 0.638(3) 1 d D U P C 1
C11 C 0.6457(4) 0.2410(4) 0.3782(2) 0.0563(11) Uani 0.638(3) 1 d D U P C 1
H11 H 0.693212 0.277552 0.356315 0.068 Uiso 0.638(3) 1 calc R U P C 1
C12 C 0.5450(4) 0.2780(4) 0.4311(2) 0.0619(11) Uani 0.638(3) 1 d D U P C 1
C13 C 0.4887(5) 0.2161(4) 0.4654(2) 0.0683(12) Uani 0.638(3) 1 d D U P C 1
H13 H 0.426939 0.235244 0.504202 0.082 Uiso 0.638(3) 1 calc R U P C 1
C15 C 0.5095(12) 0.3662(6) 0.4515(4) 0.0661(17) Uani 0.638(3) 1 d D U P C 1
H15 H 0.461261 0.378079 0.495772 0.079 Uiso 0.638(3) 1 calc R U P C 1
C16 C 0.5341(4) 0.4393(4) 0.4167(2) 0.0685(13) Uani 0.638(3) 1 d D U P C 1
H16 H 0.526434 0.487129 0.445527 0.082 Uiso 0.638(3) 1 calc R U P C 1
C17 C 0.5684(5) 0.4565(4) 0.3468(2) 0.0614(12) Uani 0.638(3) 1 d D U P C 1
C19 C 0.5818(5) 0.4296(3) 0.2272(2) 0.0538(11) Uani 0.638(3) 1 d D U P C 1
H19 H 0.579071 0.391350 0.193187 0.065 Uiso 0.638(3) 1 calc R U P C 1
C20 C 0.6055(5) 0.5091(3) 0.2077(3) 0.0574(10) Uani 0.638(3) 1 d D U P C 1
C21 C 0.6109(5) 0.5627(3) 0.2613(3) 0.0628(11) Uani 0.638(3) 1 d D U P C 1
H21 H 0.627704 0.617654 0.251220 0.075 Uiso 0.638(3) 1 calc R U P C 1
C23 C 0.6144(5) 0.5426(3) 0.1409(3) 0.0590(11) Uani 0.638(3) 1 d D U P C 1
H23 H 0.608082 0.603559 0.138896 0.071 Uiso 0.638(3) 1 calc R U P C 1
C24 C 0.6304(5) 0.5035(3) 0.0784(3) 0.0542(9) Uani 0.638(3) 1 d D U P C 1
H24 H 0.606868 0.542621 0.044429 0.065 Uiso 0.638(3) 1 calc R U P C 1
C25 C 0.6762(4) 0.4146(3) 0.0568(2) 0.0470(9) Uani 0.638(3) 1 d D U P C 1
C27 C 0.7877(5) 0.2653(4) 0.0734(3) 0.0453(12) Uani 0.638(3) 1 d D U P C 1
H27 H 0.831826 0.226013 0.100397 0.054 Uiso 0.638(3) 1 calc R U P C 1
C28 C 0.7688(5) 0.2320(4) 0.0140(3) 0.0433(12) Uani 0.638(3) 1 d D U P C 1
C29 C 0.7108(5) 0.2974(3) -0.0256(2) 0.0461(10) Uani 0.638(3) 1 d D U P C 1
H29 H 0.702170 0.280597 -0.068120 0.055 Uiso 0.638(3) 1 calc R U P C 1
C31 C 0.8132(6) 0.1423(4) -0.0062(3) 0.0457(13) Uani 0.638(3) 1 d D U P C 1
H31 H 0.824459 0.131714 -0.053244 0.055 Uiso 0.638(3) 1 calc R U P C 1
C32 C 0.8427(6) 0.0685(4) 0.0305(3) 0.0506(14) Uani 0.638(3) 1 d D U P C 1
H32 H 0.894779 0.019974 0.004091 0.061 Uiso 0.638(3) 1 calc R U P C 1
C4X C 0.7046(9) 0.0938(7) 0.1337(4) 0.0457(18) Uani 0.362(3) 1 d D U P C 2
H4X H 0.657269 0.149997 0.126401 0.055 Uiso 0.362(3) 1 calc R U P C 2
C8X C 0.6499(8) -0.0375(6) 0.3368(5) 0.0540(16) Uani 0.362(3) 1 d D U P C 2
H8X H 0.624697 -0.080541 0.365796 0.065 Uiso 0.362(3) 1 calc R U P C 2
C12X C 0.5379(8) 0.2175(7) 0.4310(4) 0.0639(17) Uani 0.362(3) 1 d D U P C 2
C16X C 0.515(2) 0.3817(11) 0.4410(7) 0.066(2) Uani 0.362(3) 1 d D U P C 2
H16X H 0.508369 0.421953 0.475899 0.080 Uiso 0.362(3) 1 calc R U P C 2
C20X C 0.5647(8) 0.4929(5) 0.2446(5) 0.0599(15) Uani 0.362(3) 1 d D U P C 2
C24X C 0.5891(8) 0.5103(5) 0.1167(5) 0.0569(15) Uani 0.362(3) 1 d D U P C 2
H24X H 0.563622 0.555279 0.086975 0.068 Uiso 0.362(3) 1 calc R U P C 2
C28X C 0.7422(11) 0.2551(7) 0.0217(6) 0.0472(19) Uani 0.362(3) 1 d D U P C 2
C32X C 0.8283(11) 0.0901(8) 0.0146(5) 0.050(2) Uani 0.362(3) 1 d D U P C 2
H32X H 0.881638 0.049633 -0.018536 0.060 Uiso 0.362(3) 1 calc R U P C 2
C6X C 0.7426(7) -0.0289(5) 0.2103(4) 0.0459(13) Uani 0.362(3) 1 d D U P C 2
C2X C 0.8593(8) -0.0342(5) 0.0936(5) 0.0497(16) Uani 0.362(3) 1 d D U P C 2
H2X H 0.921280 -0.066732 0.059216 0.060 Uiso 0.362(3) 1 calc R U P C 2
C10X C 0.6669(7) 0.1150(6) 0.3416(4) 0.0479(15) Uani 0.362(3) 1 d D U P C 2
H10X H 0.729799 0.103675 0.302599 0.058 Uiso 0.362(3) 1 calc R U P C 2
C14X C 0.5281(7) 0.0657(6) 0.4290(4) 0.0595(16) Uani 0.362(3) 1 d D U P C 2
H14X H 0.495338 0.020782 0.450715 0.071 Uiso 0.362(3) 1 calc R U P C 2
C18X C 0.5203(8) 0.3747(5) 0.3169(4) 0.0513(16) Uani 0.362(3) 1 d D U P C 2
H18X H 0.499322 0.320779 0.321109 0.062 Uiso 0.362(3) 1 calc R U P C 2
C22X C 0.5634(9) 0.4937(6) 0.3649(5) 0.0676(19) Uani 0.362(3) 1 d D U P C 2
H22X H 0.570210 0.523049 0.403088 0.081 Uiso 0.362(3) 1 calc R U P C 2
C26X C 0.7006(8) 0.3522(5) 0.1179(5) 0.0492(16) Uani 0.362(3) 1 d D U P C 2
H26X H 0.709524 0.360506 0.162272 0.059 Uiso 0.362(3) 1 calc R U P C 2
C30X C 0.6344(9) 0.4073(6) 0.0189(5) 0.0507(17) Uani 0.362(3) 1 d D U P C 2
H30X H 0.597468 0.453864 -0.006138 0.061 Uiso 0.362(3) 1 calc R U P C 2
C1X C 0.8297(7) -0.0723(5) 0.1545(5) 0.0465(15) Uani 0.362(3) 1 d D U P C 2
H1X H 0.870166 -0.131396 0.159710 0.056 Uiso 0.362(3) 1 calc R U P C 2
C3X C 0.8000(10) 0.0522(6) 0.0804(5) 0.0460(17) Uani 0.362(3) 1 d D U P C 2
C5X C 0.6787(7) 0.0563(5) 0.1944(4) 0.0447(15) Uani 0.362(3) 1 d D U P C 2
H5X H 0.614860 0.088058 0.228112 0.054 Uiso 0.362(3) 1 calc R U P C 2
C7X C 0.7151(7) -0.0711(5) 0.2732(4) 0.0501(14) Uani 0.362(3) 1 d D U P C 2
H7X H 0.746681 -0.132664 0.271402 0.060 Uiso 0.362(3) 1 calc R U P C 2
C9X C 0.6128(8) 0.0471(7) 0.3677(5) 0.0499(17) Uani 0.362(3) 1 d D U P C 2
C11X C 0.6301(8) 0.1955(7) 0.3715(4) 0.0520(16) Uani 0.362(3) 1 d D U P C 2
H11X H 0.667416 0.239170 0.351918 0.062 Uiso 0.362(3) 1 calc R U P C 2
C13X C 0.4921(11) 0.1481(9) 0.4580(6) 0.060(2) Uani 0.362(3) 1 d D U P C 2
H13X H 0.432762 0.158330 0.498649 0.072 Uiso 0.362(3) 1 calc R U P C 2
C15X C 0.5019(9) 0.3008(7) 0.4631(4) 0.0724(19) Uani 0.362(3) 1 d D U P C 2
H15X H 0.460565 0.301077 0.508824 0.087 Uiso 0.362(3) 1 calc R U P C 2
C17X C 0.5369(8) 0.4142(6) 0.3754(4) 0.0639(17) Uani 0.362(3) 1 d D U P C 2
C19X C 0.5344(8) 0.4144(5) 0.2550(5) 0.0491(16) Uani 0.362(3) 1 d D U P C 2
H19X H 0.522729 0.386434 0.217657 0.059 Uiso 0.362(3) 1 calc R U P C 2
C21X C 0.5811(10) 0.5345(7) 0.3027(6) 0.0635(19) Uani 0.362(3) 1 d D U P C 2
H21X H 0.603257 0.587990 0.298411 0.076 Uiso 0.362(3) 1 calc R U P C 2
C23X C 0.5748(9) 0.5378(5) 0.1829(5) 0.0584(16) Uani 0.362(3) 1 d D U P C 2
H23X H 0.571160 0.597850 0.187573 0.070 Uiso 0.362(3) 1 calc R U P C 2
C25X C 0.6360(8) 0.4250(5) 0.0865(4) 0.0506(15) Uani 0.362(3) 1 d D U P C 2
C27X C 0.7496(10) 0.2727(7) 0.0887(5) 0.0478(19) Uani 0.362(3) 1 d D U P C 2
H27X H 0.790178 0.227199 0.113188 0.057 Uiso 0.362(3) 1 calc R U P C 2
C29X C 0.6821(9) 0.3285(7) -0.0119(5) 0.0485(18) Uani 0.362(3) 1 d D U P C 2
H29X H 0.675902 0.321259 -0.057000 0.058 Uiso 0.362(3) 1 calc R U P C 2
C31X C 0.7938(12) 0.1719(7) -0.0092(6) 0.049(2) Uani 0.362(3) 1 d D U P C 2
H31X H 0.807589 0.173254 -0.057138 0.059 Uiso 0.362(3) 1 calc R U P C 2

loop_
_atom_site_aniso_label
_atom_site_aniso_U_11
_atom_site_aniso_U_22
_atom_site_aniso_U_33
_atom_site_aniso_U_23
_atom_site_aniso_U_13
_atom_site_aniso_U_12
Na1 0.0724(8) 0.0804(8) 0.0468(5) 0.0043(5) -0.0265(5) 0.0205(6)
O1 0.0669(19) 0.0548(15) 0.0622(16) -0.0028(13) -0.0262(14) -0.0030(13)
O1X 0.055(3) 0.042(3) 0.048(3) 0.000(2) -0.015(2) -0.011(2)
O2 0.0623(19) 0.0609(16) 0.0741(17) -0.0155(13) -0.0241(14) -0.0070(13)
O2X 0.064(3) 0.050(3) 0.061(3) -0.006(2) 0.007(3) -0.001(2)
O3 0.0647(18) 0.0635(17) 0.0515(16) -0.0095(13) -0.0234(14) 0.0070(14)
O3X 0.055(3) 0.068(3) 0.087(3) -0.008(3) -0.010(2) -0.006(2)
O4 0.078(2) 0.067(2) 0.095(3) 0.003(2) -0.056(2) 0.0038(17)
O4X 0.080(3) 0.065(3) 0.106(3) -0.008(3) -0.020(3) -0.014(3)
O5 0.059(2) 0.073(2) 0.0599(18) -0.0023(15) -0.0178(16) 0.0068(17)
O5X 0.098(4) 0.072(3) 0.099(4) -0.005(3) -0.022(4) -0.007(4)
O6 0.066(2) 0.065(2) 0.0610(19) -0.0050(15) -0.0307(15) 0.0062(17)
O6X 0.088(4) 0.056(4) 0.075(4) -0.015(3) -0.046(3) 0.002(3)
O7 0.105(4) 0.112(3) 0.065(2) 0.0269(19) -0.044(2) -0.016(3)
O7X 0.095(5) 0.096(4) 0.061(3) 0.018(3) -0.048(4) -0.031(4)
O8 0.090(2) 0.045(2) 0.0646(17) 0.0106(19) -0.0494(15) -0.0080(18)
O8X 0.097(4) 0.047(4) 0.079(3) 0.008(4) -0.060(3) -0.010(4)
C35 0.060(3) 0.073(3) 0.073(3) -0.019(2) -0.007(2) 0.003(3)
C33 0.071(3) 0.058(3) 0.082(3) -0.019(2) -0.027(2) -0.008(2)
C34 0.071(3) 0.069(3) 0.095(3) -0.026(2) -0.026(3) -0.014(2)
C37 0.061(2) 0.053(2) 0.057(2) 0.0034(18) -0.0257(17) -0.0059(18)
C36 0.051(2) 0.064(2) 0.065(2) -0.0112(18) -0.0171(16) 0.0000(17)
C38 0.071(2) 0.0522(19) 0.0512(19) 0.0068(15) -0.0229(17) -0.0021(17)
C34X 0.075(4) 0.058(4) 0.064(4) -0.017(3) -0.012(4) -0.012(3)
C35X 0.074(4) 0.065(4) 0.093(4) -0.022(3) 0.007(4) 0.002(4)
C36X 0.064(4) 0.065(4) 0.082(4) -0.010(4) 0.001(4) 0.016(4)
C37X 0.070(4) 0.080(4) 0.086(4) -0.013(4) -0.022(3) -0.010(3)
C38X 0.065(4) 0.070(4) 0.074(4) -0.003(4) -0.030(3) -0.005(3)
C33X 0.064(3) 0.042(3) 0.052(3) -0.002(2) -0.014(3) -0.016(3)
C43X 0.066(4) 0.064(4) 0.070(3) -0.016(3) -0.031(3) 0.012(3)
C44 0.063(3) 0.061(3) 0.068(3) -0.001(2) -0.029(2) -0.006(2)
C44X 0.064(4) 0.061(4) 0.065(4) -0.011(4) -0.017(3) 0.000(4)
C45 0.113(4) 0.132(4) 0.080(3) 0.032(3) -0.037(3) -0.013(3)
C45X 0.097(5) 0.109(5) 0.060(4) 0.018(4) -0.046(3) -0.025(4)
C46 0.097(4) 0.132(4) 0.082(3) 0.031(3) -0.045(3) -0.022(3)
C46X 0.121(5) 0.134(5) 0.074(4) 0.025(4) -0.035(4) -0.012(5)
C47 0.108(4) 0.134(4) 0.067(3) 0.027(3) -0.040(2) -0.023(3)
C47X 0.111(5) 0.127(5) 0.082(4) 0.025(5) -0.038(4) -0.015(5)
C48 0.097(3) 0.105(3) 0.054(2) 0.017(2) -0.034(2) -0.008(3)
C48X 0.107(4) 0.117(4) 0.080(4) 0.016(4) -0.044(4) -0.016(4)
C49 0.101(3) 0.053(3) 0.064(2) 0.004(2) -0.044(2) -0.018(3)
C49X 0.102(4) 0.054(4) 0.074(4) 0.011(4) -0.058(3) -0.009(4)
C50 0.121(4) 0.066(4) 0.089(3) 0.020(3) -0.069(3) -0.018(3)
C50X 0.098(4) 0.057(4) 0.077(4) 0.007(4) -0.056(3) -0.010(5)
C51 0.078(3) 0.057(4) 0.069(2) 0.020(3) -0.0424(19) -0.011(3)
C51X 0.089(5) 0.055(5) 0.075(4) 0.008(4) -0.036(4) -0.017(5)
C52 0.107(3) 0.050(3) 0.073(2) 0.015(2) -0.051(2) -0.021(2)
C52X 0.094(4) 0.054(5) 0.077(4) 0.012(4) -0.045(3) -0.015(4)
C39 0.082(3) 0.057(3) 0.068(2) -0.012(2) -0.041(2) 0.001(2)
C39X 0.073(4) 0.044(3) 0.050(3) 0.009(3) -0.040(3) -0.002(3)
C40 0.076(3) 0.053(2) 0.052(2) -0.0035(16) -0.0198(18) 0.0106(18)
C40X 0.086(4) 0.062(4) 0.081(4) -0.001(4) -0.031(4) -0.004(4)
C41 0.066(3) 0.075(3) 0.072(2) 0.003(2) -0.024(2) 0.017(2)
C41X 0.090(4) 0.068(4) 0.090(4) -0.016(4) -0.026(4) -0.011(4)
C42 0.072(3) 0.074(3) 0.072(2) -0.003(2) -0.014(2) 0.010(2)
C42X 0.089(5) 0.069(4) 0.087(4) -0.028(4) -0.028(4) -0.004(4)
C43 0.059(2) 0.068(3) 0.061(2) -0.007(2) -0.0264(19) 0.008(3)
Na2 0.0875(9) 0.0616(7) 0.0831(8) -0.0060(6) -0.0549(7) 0.0064(6)
O10X 0.103(4) 0.062(3) 0.093(4) -0.011(3) -0.033(3) 0.001(3)
O14X 0.084(3) 0.040(3) 0.060(3) 0.011(2) -0.033(3) 0.001(2)
O12X 0.080(3) 0.079(3) 0.080(3) -0.003(3) -0.043(3) -0.005(3)
O15 0.089(3) 0.110(3) 0.100(3) 0.016(2) -0.065(2) -0.015(2)
O9X 0.129(4) 0.064(3) 0.064(3) -0.016(3) -0.037(3) 0.016(3)
O11X 0.069(3) 0.078(3) 0.078(3) -0.003(3) -0.024(3) 0.006(3)
O13X 0.049(3) 0.061(3) 0.068(3) -0.008(2) -0.021(2) -0.003(2)
O16 0.065(2) 0.060(2) 0.066(3) -0.021(2) -0.028(2) 0.0168(16)
O16X 0.078(4) 0.057(3) 0.071(4) -0.015(4) -0.010(4) 0.009(3)
O9 0.149(3) 0.0573(18) 0.076(2) 0.0012(16) -0.063(2) -0.0007(19)
O10 0.119(3) 0.0448(17) 0.0586(18) -0.0034(14) -0.0298(18) 0.0044(17)
O11 0.073(2) 0.0501(16) 0.0570(16) -0.0017(13) -0.0230(14) 0.0170(14)
O12 0.0570(17) 0.0805(19) 0.0566(15) -0.0157(14) -0.0283(12) 0.0207(14)
O13 0.060(2) 0.068(2) 0.089(2) -0.0153(18) -0.0298(17) 0.0196(16)
O14 0.090(2) 0.0486(17) 0.088(2) -0.0006(17) -0.0442(19) 0.0129(15)
O15X 0.078(4) 0.085(4) 0.091(4) -0.003(3) -0.055(3) 0.006(3)
C70X 0.071(4) 0.068(4) 0.073(5) -0.015(4) -0.017(4) 0.006(4)
C72X 0.078(4) 0.072(4) 0.076(4) -0.016(4) -0.009(4) 0.023(4)
C69X 0.070(4) 0.065(4) 0.074(4) -0.015(4) -0.025(4) 0.011(4)
C71X 0.077(4) 0.070(5) 0.067(4) -0.006(4) -0.016(3) 0.008(4)
C61X 0.059(4) 0.054(4) 0.081(4) -0.022(4) -0.028(4) 0.007(4)
C62X 0.075(4) 0.035(3) 0.089(4) -0.013(3) -0.042(3) 0.008(3)
C63X 0.107(5) 0.049(3) 0.073(3) 0.007(3) -0.059(3) -0.011(3)
C64X 0.144(5) 0.081(4) 0.070(4) 0.000(4) -0.051(4) 0.010(4)
C65X 0.091(5) 0.105(5) 0.105(5) 0.010(4) -0.054(4) -0.013(4)
C66X 0.094(5) 0.100(5) 0.109(5) 0.020(4) -0.059(4) -0.017(4)
C67X 0.094(4) 0.093(5) 0.105(4) 0.009(4) -0.060(4) -0.011(4)
C68X 0.082(4) 0.083(4) 0.096(4) 0.009(4) -0.056(4) -0.004(4)
C60X 0.062(4) 0.068(4) 0.078(4) -0.015(3) -0.021(3) -0.013(3)
C62 0.062(3) 0.047(3) 0.093(3) -0.012(2) -0.039(2) 0.019(2)
C63 0.106(3) 0.051(2) 0.097(3) 0.005(2) -0.055(3) 0.004(2)
C64 0.127(4) 0.082(3) 0.098(3) 0.032(3) -0.027(3) 0.001(3)
C65 0.094(4) 0.119(4) 0.105(4) 0.017(3) -0.060(3) -0.014(3)
C66 0.092(4) 0.102(4) 0.104(4) 0.022(3) -0.061(3) -0.014(3)
C67 0.086(3) 0.086(3) 0.103(3) 0.021(3) -0.062(2) -0.004(3)
C68 0.072(3) 0.065(2) 0.082(3) -0.001(2) -0.050(2) 0.002(2)
C69 0.069(3) 0.061(3) 0.081(3) -0.018(3) -0.027(3) 0.008(3)
C70 0.079(3) 0.074(3) 0.080(4) -0.008(3) -0.018(3) 0.010(3)
C71 0.079(3) 0.079(4) 0.078(3) -0.016(3) -0.014(3) 0.013(3)
C72 0.070(3) 0.069(3) 0.059(3) -0.011(2) -0.024(2) 0.021(2)
C53 0.153(4) 0.070(3) 0.064(2) -0.002(2) -0.052(3) -0.011(3)
C53X 0.130(5) 0.071(4) 0.063(4) -0.021(3) -0.028(4) 0.000(4)
C54 0.136(4) 0.064(2) 0.056(2) -0.0114(19) -0.033(3) -0.011(3)
C54X 0.113(5) 0.064(4) 0.063(4) -0.017(4) -0.026(4) 0.003(4)
C55 0.090(3) 0.049(2) 0.056(2) -0.0064(17) -0.0256(19) 0.0000(19)
C55X 0.092(5) 0.059(4) 0.075(4) -0.012(4) -0.025(4) 0.005(4)
C56 0.080(4) 0.051(2) 0.070(2) -0.0077(19) -0.034(2) 0.009(2)
C56X 0.088(4) 0.077(4) 0.084(4) -0.004(4) -0.027(4) 0.003(4)
C57 0.066(3) 0.076(3) 0.059(2) 0.013(2) -0.0222(18) 0.023(2)
C57X 0.065(4) 0.082(4) 0.074(4) 0.017(4) -0.037(3) 0.007(4)
C58 0.061(3) 0.101(3) 0.052(2) 0.001(2) -0.022(2) 0.021(3)
C58X 0.068(4) 0.083(4) 0.069(4) 0.010(3) -0.036(3) -0.008(3)
C59 0.071(3) 0.094(3) 0.052(2) -0.018(2) -0.0195(19) 0.002(2)
C59X 0.049(4) 0.068(4) 0.059(3) -0.028(3) -0.022(3) -0.008(3)
C60 0.125(4) 0.086(3) 0.078(3) -0.017(3) -0.010(3) -0.008(3)
C61 0.062(3) 0.061(2) 0.100(3) -0.015(2) -0.032(2) 0.0159(19)
C22 0.072(3) 0.061(2) 0.052(3) -0.025(2) -0.033(2) 0.014(2)
C2 0.048(2) 0.046(2) 0.063(3) -0.004(2) -0.012(2) 0.0046(17)
C18 0.066(3) 0.047(2) 0.043(2) -0.0106(17) -0.0255(19) 0.0098(18)
C10 0.045(2) 0.070(3) 0.044(2) 0.007(2) -0.0204(17) 0.004(2)
C6 0.044(2) 0.048(2) 0.064(2) 0.0079(18) -0.0187(18) 0.0036(16)
C14 0.049(3) 0.088(4) 0.047(3) 0.012(3) -0.021(2) 0.006(3)
C26 0.061(3) 0.0481(19) 0.038(2) -0.0015(17) -0.0223(17) -0.0092(19)
C30 0.059(3) 0.045(3) 0.0351(19) 0.0007(18) -0.0211(17) -0.011(2)
C1 0.054(2) 0.044(2) 0.070(3) 0.004(2) -0.020(2) 0.0081(17)
C3 0.048(2) 0.0450(19) 0.053(3) -0.005(2) -0.017(2) -0.0017(16)
C4 0.041(2) 0.040(2) 0.052(2) 0.0006(18) -0.0165(18) 0.0015(16)
C5 0.040(2) 0.046(2) 0.050(2) 0.0030(16) -0.0165(16) 0.0055(16)
C7 0.050(2) 0.058(2) 0.065(3) 0.012(2) -0.023(2) 0.004(2)
C8 0.048(2) 0.066(3) 0.058(2) 0.016(2) -0.0228(19) -0.004(2)
C9 0.046(2) 0.071(2) 0.0487(19) 0.0110(18) -0.0248(16) 0.0024(18)
C11 0.051(2) 0.074(3) 0.0386(18) 0.0003(19) -0.0229(15) 0.005(2)
C12 0.055(2) 0.086(3) 0.0339(18) -0.006(2) -0.0223(16) 0.012(2)
C13 0.053(2) 0.102(3) 0.040(2) -0.004(2) -0.0230(17) 0.011(2)
C15 0.063(3) 0.084(4) 0.037(2) -0.008(2) -0.022(2) 0.016(3)
C16 0.067(3) 0.080(3) 0.046(2) -0.026(2) -0.0305(18) 0.020(2)
C17 0.065(2) 0.064(3) 0.047(2) -0.0211(19) -0.0301(18) 0.018(2)
C19 0.070(3) 0.043(2) 0.045(2) -0.0109(17) -0.0279(19) 0.0061(18)
C20 0.072(3) 0.045(2) 0.054(2) -0.0095(18) -0.034(2) 0.0045(18)
C21 0.071(3) 0.052(2) 0.064(2) -0.0201(19) -0.035(2) 0.0071(18)
C23 0.080(3) 0.0401(19) 0.058(3) -0.0061(19) -0.037(2) 0.0016(18)
C24 0.068(3) 0.0457(19) 0.051(2) 0.0042(17) -0.0292(18) -0.0060(17)
C25 0.061(2) 0.0428(17) 0.040(2) 0.0023(16) -0.0209(17) -0.0101(16)
C27 0.051(3) 0.045(2) 0.039(2) -0.0020(16) -0.0167(19) -0.006(2)
C28 0.049(3) 0.043(3) 0.0370(19) -0.0049(18) -0.0126(17) -0.0057(19)
C29 0.057(3) 0.047(3) 0.0357(19) -0.0027(17) -0.0172(17) -0.0112(19)
C31 0.050(3) 0.040(3) 0.042(2) -0.013(2) -0.0114(17) 0.000(2)
C32 0.048(2) 0.044(3) 0.054(3) -0.012(2) -0.015(2) 0.0029(19)
C4X 0.045(3) 0.043(3) 0.053(4) -0.005(3) -0.024(3) -0.006(2)
C8X 0.049(4) 0.060(4) 0.057(4) 0.015(3) -0.030(3) -0.007(3)
C12X 0.057(3) 0.088(4) 0.036(3) -0.004(3) -0.024(2) 0.011(3)
C16X 0.069(4) 0.076(4) 0.042(4) -0.025(4) -0.029(4) 0.020(4)
C20X 0.066(3) 0.048(3) 0.063(3) -0.008(3) -0.033(3) 0.007(2)
C24X 0.070(3) 0.042(3) 0.060(3) 0.005(3) -0.027(3) -0.007(3)
C28X 0.056(4) 0.041(4) 0.045(3) -0.001(3) -0.013(3) -0.012(3)
C32X 0.055(4) 0.044(4) 0.047(4) -0.010(3) -0.012(3) -0.004(4)
C6X 0.043(3) 0.041(3) 0.056(3) -0.001(2) -0.023(2) -0.004(2)
C2X 0.050(3) 0.045(3) 0.056(4) -0.012(3) -0.022(3) -0.005(2)
C10X 0.044(3) 0.058(4) 0.044(3) 0.008(3) -0.026(2) -0.004(3)
C14X 0.050(3) 0.082(4) 0.046(3) 0.012(3) -0.027(2) -0.005(3)
C18X 0.052(4) 0.047(3) 0.052(3) -0.008(3) -0.028(3) 0.007(3)
C22X 0.073(4) 0.060(4) 0.062(4) -0.022(3) -0.033(3) 0.016(3)
C26X 0.056(4) 0.047(3) 0.049(4) 0.006(3) -0.024(3) -0.012(3)
C30X 0.062(4) 0.047(3) 0.049(3) 0.008(3) -0.021(3) -0.018(3)
C1X 0.049(3) 0.036(3) 0.057(4) -0.008(3) -0.022(3) -0.006(2)
C3X 0.048(3) 0.040(3) 0.051(4) -0.010(3) -0.021(3) -0.005(2)
C5X 0.042(3) 0.041(3) 0.056(3) -0.008(3) -0.025(3) -0.007(2)
C7X 0.046(3) 0.046(3) 0.064(3) 0.008(3) -0.030(3) -0.007(2)
C9X 0.041(3) 0.061(4) 0.049(3) 0.011(3) -0.024(2) -0.006(3)
C11X 0.046(3) 0.067(4) 0.042(3) 0.002(3) -0.026(2) 0.001(3)
C13X 0.051(4) 0.086(4) 0.036(4) -0.001(3) -0.021(3) 0.006(4)
C15X 0.068(4) 0.095(4) 0.040(3) -0.015(3) -0.027(3) 0.018(4)
C17X 0.065(3) 0.064(3) 0.052(3) -0.021(3) -0.030(3) 0.019(3)
C19X 0.056(4) 0.040(3) 0.055(4) -0.003(3) -0.032(3) 0.000(3)
C21X 0.072(4) 0.049(3) 0.064(4) -0.017(3) -0.035(3) 0.014(3)
C23X 0.073(4) 0.038(3) 0.066(4) -0.004(3) -0.030(3) -0.005(3)
C25X 0.060(3) 0.049(3) 0.050(3) 0.009(3) -0.023(3) -0.019(3)
C27X 0.054(4) 0.054(3) 0.041(4) 0.003(3) -0.022(3) -0.014(3)
C29X 0.064(4) 0.045(4) 0.040(3) 0.004(3) -0.019(3) -0.014(3)
C31X 0.056(4) 0.043(5) 0.046(3) 0.000(4) -0.014(3) -0.006(4)

loop_
_atom_type_symbol
_atom_type_description
_atom_type_scat_dispersion_real
_atom_type_scat_dispersion_imag
_atom_type_scat_source
C C 0.0007 0.0007 'International Tables Vol C Tables 4.2.6.8 and 6.1.1.4'
H H 0.0000 0.0000 'International Tables Vol C Tables 4.2.6.8 and 6.1.1.4'
Na Na 0.0167 0.0116 'International Tables Vol C Tables 4.2.6.8 and 6.1.1.4'
O O 0.0039 0.0027 'International Tables Vol C Tables 4.2.6.8 and 6.1.1.4'

loop_
_geom_angle_atom_site_label_1
_geom_angle_atom_site_label_2
_geom_angle_atom_site_label_3
_geom_angle
_geom_angle_site_symmetry_1
_geom_angle_site_symmetry_3
_geom_angle_publ_flag
O1 Na1 O2 66.91(12) . . ?
O1 Na1 O3 130.75(12) . . ?
O1 Na1 O4 168.39(17) . . ?
O2 Na1 O3 63.89(11) . . ?
O2 Na1 O4 124.60(16) . . ?
O3 Na1 O4 60.84(16) . . ?
O3X Na1 O2X 60.1(2) . . ?
O4X Na1 O2X 123.9(2) . . ?
O4X Na1 O3X 68.7(2) . . ?
O4X Na1 O5X 72.4(3) . . ?
O4X Na1 O7X 105.1(4) . . ?
O4X Na1 O8X 86.3(4) . . ?
O5X Na1 O2X 161.3(3) . . ?
O5X Na1 O3X 127.9(3) . . ?
O7 Na1 O1 91.6(2) . . ?
O7 Na1 O2 87.6(2) . . ?
O7 Na1 O3 84.37(17) . . ?
O7 Na1 O4 90.5(2) . . ?
O7 Na1 O8 167.0(2) . . ?
O7X Na1 O2X 86.5(4) . . ?
O7X Na1 O3X 78.4(4) . . ?
O7X Na1 O5X 79.7(4) . . ?
O8 Na1 O1 97.21(16) . . ?
O8 Na1 O2 87.00(15) . . ?
O8 Na1 O3 82.62(15) . . ?
O8 Na1 O4 82.80(19) . . ?
O8X Na1 O2X 77.6(3) . . ?
O8X Na1 O3X 95.6(3) . . ?
O8X Na1 O5X 115.2(4) . . ?
O8X Na1 O7X 163.9(5) . . ?
C33 O1 Na1 116.1(4) . . ?
C44 O1 Na1 120.7(3) . . ?
C44 O1 C33 112.2(4) . . ?
C33X O1X Na1 117.4(5) . . ?
C44X O1X Na1 122.5(7) . . ?
C44X O1X C33X 108.1(7) . . ?
C35 O2 Na1 113.9(3) . . ?
C34 O2 Na1 107.3(3) . . ?
C34 O2 C35 112.2(4) . . ?
C34X O2X Na1 118.2(6) . . ?
C34X O2X C35X 112.2(8) . . ?
C35X O2X Na1 114.0(5) . . ?
C37 O3 Na1 112.0(3) . . ?
C36 O3 Na1 112.9(3) . . ?
C36 O3 C37 113.0(3) . . ?
C36X O3X Na1 117.0(7) . . ?
C36X O3X C37X 115.6(10) . . ?
C37X O3X Na1 105.1(6) . . ?
C38 O4 Na1 117.0(4) . . ?
C39 O4 Na1 121.6(5) . . ?
C39 O4 C38 114.4(7) . . ?
C38X O4X Na1 115.2(7) . . ?
C39X O4X Na1 109.7(9) . . ?
C39X O4X C38X 132.3(11) . . ?
C40 O5 Na1 112.2(3) . . ?
C41 O5 Na1 115.3(3) . . ?
C41 O5 C40 114.2(4) . . ?
C40X O5X Na1 104.4(7) . . ?
C41X O5X Na1 121.9(7) . . ?
C41X O5X C40X 120.3(11) . . ?
C42 O6 Na1 117.5(3) . . ?
C42 O6 C43 113.3(4) . . ?
C43 O6 Na1 105.3(3) . . ?
C43X O6X C42X 116.0(8) . . ?
C45 O7 Na1 116.4(4) . . ?
C48 O7 Na1 130.2(5) . . ?
C48 O7 C45 108.6(5) . . ?
C45X O7X Na1 130.4(10) . . ?
C45X O7X C48X 104.9(10) . . ?
C48X O7X Na1 124.0(9) . . ?
C49 O8 Na1 126.4(3) . . ?
C52 O8 Na1 124.0(3) . . ?
C52 O8 C49 108.0(4) . . ?
C49X O8X Na1 115.4(7) . . ?
C52X O8X Na1 134.9(7) . . ?
C52X O8X C49X 109.6(8) . . ?
O2 C35 H35A 110.3 . . ?
O2 C35 H35B 110.3 . . ?
O2 C35 C36 107.1(5) . . ?
H35A C35 H35B 108.6 . . ?
C36 C35 H35A 110.3 . . ?
C36 C35 H35B 110.3 . . ?
O1 C33 H33A 109.7 . . ?
O1 C33 H33B 109.7 . . ?
O1 C33 C34 109.7(6) . . ?
H33A C33 H33B 108.2 . . ?
C34 C33 H33A 109.7 . . ?
C34 C33 H33B 109.7 . . ?
O2 C34 C33 106.8(5) . . ?
O2 C34 H34A 110.4 . . ?
O2 C34 H34B 110.4 . . ?
C33 C34 H34A 110.4 . . ?
C33 C34 H34B 110.4 . . ?
H34A C34 H34B 108.6 . . ?
O3 C37 H37A 110.6 . . ?
O3 C37 H37B 110.6 . . ?
O3 C37 C38 105.8(4) . . ?
H37A C37 H37B 108.7 . . ?
C38 C37 H37A 110.6 . . ?
C38 C37 H37B 110.6 . . ?
O3 C36 C35 107.4(4) . . ?
O3 C36 H36A 110.2 . . ?
O3 C36 H36B 110.2 . . ?
C35 C36 H36A 110.2 . . ?
C35 C36 H36B 110.2 . . ?
H36A C36 H36B 108.5 . . ?
O4 C38 C37 110.7(5) . . ?
O4 C38 H38A 109.5 . . ?
O4 C38 H38B 109.5 . . ?
C37 C38 H38A 109.5 . . ?
C37 C38 H38B 109.5 . . ?
H38A C38 H38B 108.1 . . ?
O2X C34X H34C 110.5 . . ?
O2X C34X H34D 110.5 . . ?
O2X C34X C33X 105.9(8) . . ?
H34C C34X H34D 108.7 . . ?
C33X C34X H34C 110.5 . . ?
C33X C34X H34D 110.5 . . ?
O2X C35X H35C 110.0 . . ?
O2X C35X H35D 110.0 . . ?
H35C C35X H35D 108.4 . . ?
C36X C35X O2X 108.5(10) . . ?
C36X C35X H35C 110.0 . . ?
C36X C35X H35D 110.0 . . ?
O3X C36X C35X 108.2(11) . . ?
O3X C36X H36C 110.0 . . ?
O3X C36X H36D 110.0 . . ?
C35X C36X H36C 110.0 . . ?
C35X C36X H36D 110.0 . . ?
H36C C36X H36D 108.4 . . ?
O3X C37X H37C 109.6 . . ?
O3X C37X H37D 109.6 . . ?
O3X C37X C38X 110.2(10) . . ?
H37C C37X H37D 108.1 . . ?
C38X C37X H37C 109.6 . . ?
C38X C37X H37D 109.6 . . ?
Na1 C38X H38C 86.2 . . ?
Na1 C38X H38D 149.9 . . ?
O4X C38X C37X 108.0(10) . . ?
O4X C38X H38C 110.1 . . ?
O4X C38X H38D 110.1 . . ?
C37X C38X Na1 87.9(7) . . ?
C37X C38X H38C 110.1 . . ?
C37X C38X H38D 110.1 . . ?
H38C C38X H38D 108.4 . . ?
O1X C33X C34X 110.0(8) . . ?
O1X C33X H33C 109.7 . . ?
O1X C33X H33D 109.7 . . ?
C34X C33X H33C 109.7 . . ?
C34X C33X H33D 109.7 . . ?
H33C C33X H33D 108.2 . . ?
O6X C43X H43A 110.1 . . ?
O6X C43X H43B 110.1 . . ?
O6X C43X C44X 108.2(10) . . ?
H43A C43X H43B 108.4 . . ?
C44X C43X H43A 110.1 . . ?
C44X C43X H43B 110.1 . . ?
O1 C44 H44A 109.0 . . ?
O1 C44 H44B 109.0 . . ?
O1 C44 C43 113.1(5) . . ?
H44A C44 H44B 107.8 . . ?
C43 C44 H44A 109.0 . . ?
C43 C44 H44B 109.0 . . ?
O1X C44X C43X 109.6(10) . . ?
O1X C44X H44C 109.8 . . ?
O1X C44X H44D 109.8 . . ?
C43X C44X H44C 109.8 . . ?
C43X C44X H44D 109.8 . . ?
H44C C44X H44D 108.2 . . ?
O7 C45 H45A 110.3 . . ?
O7 C45 H45B 110.3 . . ?
O7 C45 C46 106.9(6) . . ?
H45A C45 H45B 108.6 . . ?
C46 C45 H45A 110.3 . . ?
C46 C45 H45B 110.3 . . ?
O7X C45X H45C 111.0 . . ?
O7X C45X H45D 111.0 . . ?
O7X C45X C46X 103.7(11) . . ?
H45C C45X H45D 109.0 . . ?
C46X C45X H45C 111.0 . . ?
C46X C45X H45D 111.0 . . ?
C45 C46 H46A 111.4 . . ?
C45 C46 H46B 111.4 . . ?
H46A C46 H46B 109.3 . . ?
C47 C46 C45 101.7(6) . . ?
C47 C46 H46A 111.4 . . ?
C47 C46 H46B 111.4 . . ?
C45X C46X H46C 113.2 . . ?
C45X C46X H46D 113.2 . . ?
H46C C46X H46D 110.5 . . ?
C47X C46X C45X 92.6(11) . . ?
C47X C46X H46C 113.2 . . ?
C47X C46X H46D 113.2 . . ?
C46 C47 H47A 110.2 . . ?
C46 C47 H47B 110.2 . . ?
C46 C47 C48 107.7(5) . . ?
H47A C47 H47B 108.5 . . ?
C48 C47 H47A 110.2 . . ?
C48 C47 H47B 110.2 . . ?
C46X C47X H47C 111.1 . . ?
C46X C47X H47D 111.1 . . ?
H47C C47X H47D 109.0 . . ?
C48X C47X C46X 103.4(12) . . ?
C48X C47X H47C 111.1 . . ?
C48X C47X H47D 111.1 . . ?
O7 C48 C47 104.7(5) . . ?
O7 C48 H48A 110.8 . . ?
O7 C48 H48B 110.8 . . ?
C47 C48 H48A 110.8 . . ?
C47 C48 H48B 110.8 . . ?
H48A C48 H48B 108.9 . . ?
O7X C48X C47X 106.8(12) . . ?
O7X C48X H48C 110.4 . . ?
O7X C48X H48D 110.4 . . ?
C47X C48X H48C 110.4 . . ?
C47X C48X H48D 110.4 . . ?
H48C C48X H48D 108.6 . . ?
O8 C49 H49A 111.6 . . ?
O8 C49 H49B 111.6 . . ?
O8 C49 C50 100.7(4) . . ?
H49A C49 H49B 109.4 . . ?
C50 C49 H49A 111.6 . . ?
C50 C49 H49B 111.6 . . ?
O8X C49X H49C 112.0 . . ?
O8X C49X H49D 112.0 . . ?
O8X C49X C50X 98.9(9) . . ?
H49C C49X H49D 109.7 . . ?
C50X C49X H49C 112.0 . . ?
C50X C49X H49D 112.0 . . ?
C49 C50 H50A 110.5 . . ?
C49 C50 H50B 110.5 . . ?
H50A C50 H50B 108.7 . . ?
C51 C50 C49 106.0(4) . . ?
C51 C50 H50A 110.5 . . ?
C51 C50 H50B 110.5 . . ?
C49X C50X H50C 110.1 . . ?
C49X C50X H50D 110.1 . . ?
H50C C50X H50D 108.5 . . ?
C51X C50X C49X 107.8(10) . . ?
C51X C50X H50C 110.1 . . ?
C51X C50X H50D 110.1 . . ?
C50 C51 H51A 111.2 . . ?
C50 C51 H51B 111.2 . . ?
C50 C51 C52 102.7(4) . . ?
H51A C51 H51B 109.1 . . ?
C52 C51 H51A 111.2 . . ?
C52 C51 H51B 111.2 . . ?
C50X C51X H51C 110.9 . . ?
C50X C51X H51D 110.9 . . ?
C50X C51X C52X 104.4(9) . . ?
H51C C51X H51D 108.9 . . ?
C52X C51X H51C 110.9 . . ?
C52X C51X H51D 110.9 . . ?
O8 C52 C51 109.9(4) . . ?
O8 C52 H52A 109.7 . . ?
O8 C52 H52B 109.7 . . ?
C51 C52 H52A 109.7 . . ?
C51 C52 H52B 109.7 . . ?
H52A C52 H52B 108.2 . . ?
O8X C52X C51X 108.7(9) . . ?
O8X C52X H52C 109.9 . . ?
O8X C52X H52D 109.9 . . ?
C51X C52X H52C 109.9 . . ?
C51X C52X H52D 109.9 . . ?
H52C C52X H52D 108.3 . . ?
O4 C39 H39A 109.3 . . ?
O4 C39 H39B 109.3 . . ?
O4 C39 C40 111.4(6) . . ?
H39A C39 H39B 108.0 . . ?
C40 C39 H39A 109.3 . . ?
C40 C39 H39B 109.3 . . ?
Na1 C39X H39C 150.9 . . ?
Na1 C39X H39D 87.8 . . ?
O4X C39X H39C 107.0 . . ?
O4X C39X H39D 107.0 . . ?
O4X C39X C40X 121.4(13) . . ?
H39C C39X H39D 106.7 . . ?
C40X C39X Na1 91.9(10) . . ?
C40X C39X H39C 107.0 . . ?
C40X C39X H39D 107.0 . . ?
O5 C40 C39 111.4(4) . . ?
O5 C40 H40A 109.4 . . ?
O5 C40 H40B 109.4 . . ?
C39 C40 H40A 109.4 . . ?
C39 C40 H40B 109.4 . . ?
H40A C40 H40B 108.0 . . ?
O5X C40X H40C 110.6 . . ?
O5X C40X H40D 110.6 . . ?
C39X C40X O5X 105.7(13) . . ?
C39X C40X H40C 110.6 . . ?
C39X C40X H40D 110.6 . . ?
H40C C40X H40D 108.7 . . ?
O5 C41 H41A 108.9 . . ?
O5 C41 H41B 108.9 . . ?
O5 C41 C42 113.2(4) . . ?
H41A C41 H41B 107.7 . . ?
C42 C41 H41A 108.9 . . ?
C42 C41 H41B 108.9 . . ?
O5X C41X H41C 106.4 . . ?
O5X C41X H41D 106.4 . . ?
O5X C41X C42X 123.9(10) . . ?
H41C C41X H41D 106.4 . . ?
C42X C41X H41C 106.4 . . ?
C42X C41X H41D 106.4 . . ?
O6 C42 C41 113.6(4) . . ?
O6 C42 H42A 108.8 . . ?
O6 C42 H42B 108.8 . . ?
C41 C42 H42A 108.8 . . ?
C41 C42 H42B 108.8 . . ?
H42A C42 H42B 107.7 . . ?
O6X C42X C41X 115.5(8) . . ?
O6X C42X H42C 108.4 . . ?
O6X C42X H42D 108.4 . . ?
C41X C42X H42C 108.4 . . ?
C41X C42X H42D 108.4 . . ?
H42C C42X H42D 107.5 . . ?
O6 C43 C44 108.3(5) . . ?
O6 C43 H43C 110.0 . . ?
O6 C43 H43D 110.0 . . ?
C44 C43 H43C 110.0 . . ?
C44 C43 H43D 110.0 . . ?
H43C C43 H43D 108.4 . . ?
O14X Na2 O11X 177.1(2) . . ?
O12X Na2 O14X 120.2(2) . . ?
O12X Na2 O9X 163.4(3) . . ?
O12X Na2 O11X 62.2(2) . . ?
O15 Na2 O16 173.2(2) . . ?
O15 Na2 O11 92.43(17) . . ?
O15 Na2 O12 89.37(16) . . ?
O15 Na2 O13 89.2(2) . . ?
O15 Na2 O14 82.78(17) . . ?
O9X Na2 O14X 63.3(2) . . ?
O9X Na2 O11X 115.0(2) . . ?
O16 Na2 O11 85.21(17) . . ?
O16 Na2 O12 83.85(17) . . ?
O16 Na2 O13 86.74(16) . . ?
O16 Na2 O14 100.08(18) . . ?
O16X Na2 O14X 88.2(3) . . ?
O16X Na2 O12X 86.3(3) . . ?
O16X Na2 O9X 77.4(3) . . ?
O16X Na2 O11X 93.6(4) . . ?
O16X Na2 O15X 166.8(4) . . ?
O11 Na2 O12 61.99(10) . . ?
O11 Na2 O13 123.83(12) . . ?
O13 Na2 O12 61.89(11) . . ?
O14 Na2 O11 173.20(12) . . ?
O14 Na2 O12 122.53(12) . . ?
O14 Na2 O13 61.16(13) . . ?
O15X Na2 O14X 87.4(3) . . ?
O15X Na2 O12X 85.2(3) . . ?
O15X Na2 O9X 111.4(3) . . ?
O15X Na2 O11X 91.3(3) . . ?
C54X O10X Na2 101.4(6) . . ?
C55X O10X Na2 114.3(7) . . ?
C55X O10X C54X 107.6(11) . . ?
C62X O14X Na2 118.5(5) . . ?
C62X O14X C63X 126.0(7) . . ?
C63X O14X Na2 115.5(5) . . ?
C58X O12X Na2 116.7(6) . . ?
C58X O12X C59X 125.1(8) . . ?
C59X O12X Na2 113.7(4) . . ?
C65 O15 Na2 129.5(4) . . ?
C68 O15 Na2 119.2(4) . . ?
C68 O15 C65 109.7(5) . . ?
C64X O9X Na2 117.2(6) . . ?
C53X O9X Na2 123.3(7) . . ?
C53X O9X C64X 106.4(8) . . ?
C56X O11X Na2 112.0(7) . . ?
C56X O11X C57X 119.9(9) . . ?
C57X O11X Na2 101.6(7) . . ?
C61X O13X Na2 105.3(8) . . ?
C60X O13X Na2 107.9(6) . . ?
C60X O13X C61X 107.6(9) . . ?
C69 O16 Na2 126.5(8) . . ?
C72 O16 Na2 125.8(4) . . ?
C72 O16 C69 104.7(6) . . ?
C72X O16X Na2 134.2(8) . . ?
C72X O16X C69X 107.6(12) . . ?
C69X O16X Na2 118.2(11) . . ?
C64 O9 Na2 113.5(4) . . ?
C64 O9 C53 121.1(5) . . ?
C53 O9 Na2 120.7(3) . . ?
C54 O10 Na2 109.4(3) . . ?
C55 O10 Na2 113.2(2) . . ?
C55 O10 C54 109.0(5) . . ?
C56 O11 Na2 120.9(3) . . ?
C57 O11 Na2 119.7(3) . . ?
C57 O11 C56 110.0(4) . . ?
C58 O12 Na2 111.2(3) . . ?
C58 O12 C59 111.9(4) . . ?
C59 O12 Na2 111.5(3) . . ?
C60 O13 Na2 116.5(3) . . ?
C60 O13 C61 127.0(5) . . ?
C61 O13 Na2 108.8(3) . . ?
C62 O14 Na2 121.0(3) . . ?
C63 O14 Na2 120.5(3) . . ?
C63 O14 C62 110.9(5) . . ?
C65X O15X Na2 126.0(8) . . ?
C65X O15X C68X 105.1(10) . . ?
C68X O15X Na2 120.7(9) . . ?
H70A C70X H70B 109.5 . . ?
C69X C70X H70A 111.7 . . ?
C69X C70X H70B 111.7 . . ?
C69X C70X C71X 100.2(12) . . ?
C71X C70X H70A 111.7 . . ?
C71X C70X H70B 111.7 . . ?
O16X C72X H72A 110.3 . . ?
O16X C72X H72B 110.3 . . ?
O16X C72X C71X 107.2(9) . . ?
H72A C72X H72B 108.5 . . ?
C71X C72X H72A 110.3 . . ?
C71X C72X H72B 110.3 . . ?
O16X C69X C70X 105.9(14) . . ?
O16X C69X H69A 110.6 . . ?
O16X C69X H69B 110.6 . . ?
C70X C69X H69A 110.6 . . ?
C70X C69X H69B 110.6 . . ?
H69A C69X H69B 108.7 . . ?
C70X C71X H71A 110.7 . . ?
C70X C71X H71B 110.7 . . ?
C72X C71X C70X 105.0(10) . . ?
C72X C71X H71A 110.7 . . ?
C72X C71X H71B 110.7 . . ?
H71A C71X H71B 108.8 . . ?
O13X C61X H61A 110.4 . . ?
O13X C61X H61B 110.4 . . ?
O13X C61X C62X 106.8(12) . . ?
H61A C61X H61B 108.6 . . ?
C62X C61X H61A 110.4 . . ?
C62X C61X H61B 110.4 . . ?
O14X C62X C61X 108.5(9) . . ?
O14X C62X H62A 110.0 . . ?
O14X C62X H62B 110.0 . . ?
C61X C62X H62A 110.0 . . ?
C61X C62X H62B 110.0 . . ?
H62A C62X H62B 108.4 . . ?
O14X C63X H63A 107.1 . . ?
O14X C63X H63B 107.1 . . ?
H63A C63X H63B 106.8 . . ?
C64X C63X O14X 120.9(9) . . ?
C64X C63X H63A 107.1 . . ?
C64X C63X H63B 107.1 . . ?
O9X C64X H64A 107.4 . . ?
O9X C64X H64B 107.4 . . ?
C63X C64X O9X 119.5(10) . . ?
C63X C64X H64A 107.4 . . ?
C63X C64X H64B 107.4 . . ?
H64A C64X H64B 107.0 . . ?
O15X C65X H65A 110.9 . . ?
O15X C65X H65B 110.9 . . ?
O15X C65X C66X 104.5(11) . . ?
H65A C65X H65B 108.9 . . ?
C66X C65X H65A 110.9 . . ?
C66X C65X H65B 110.9 . . ?
C65X C66X H66A 110.2 . . ?
C65X C66X H66B 110.2 . . ?
C65X C66X C67X 107.5(11) . . ?
H66A C66X H66B 108.5 . . ?
C67X C66X H66A 110.2 . . ?
C67X C66X H66B 110.2 . . ?
C66X C67X H67A 111.4 . . ?
C66X C67X H67B 111.4 . . ?
H67A C67X H67B 109.2 . . ?
C68X C67X C66X 102.0(11) . . ?
C68X C67X H67A 111.4 . . ?
C68X C67X H67B 111.4 . . ?
O15X C68X C67X 107.2(9) . . ?
O15X C68X H68A 110.3 . . ?
O15X C68X H68B 110.3 . . ?
C67X C68X H68A 110.3 . . ?
C67X C68X H68B 110.3 . . ?
H68A C68X H68B 108.5 . . ?
O13X C60X H60A 105.1 . . ?
O13X C60X H60B 105.1 . . ?
H60A C60X H60B 105.9 . . ?
C59X C60X O13X 128.7(10) . . ?
C59X C60X H60A 105.1 . . ?
C59X C60X H60B 105.1 . . ?
O14 C62 H62C 110.3 . . ?
O14 C62 H62D 110.3 . . ?
O14 C62 C61 106.9(6) . . ?
H62C C62 H62D 108.6 . . ?
C61 C62 H62C 110.3 . . ?
C61 C62 H62D 110.3 . . ?
O14 C63 H63C 108.2 . . ?
O14 C63 H63D 108.2 . . ?
O14 C63 C64 116.2(5) . . ?
H63C C63 H63D 107.4 . . ?
C64 C63 H63C 108.2 . . ?
C64 C63 H63D 108.2 . . ?
O9 C64 C63 123.4(6) . . ?
O9 C64 H64C 106.5 . . ?
O9 C64 H64D 106.5 . . ?
C63 C64 H64C 106.5 . . ?
C63 C64 H64D 106.5 . . ?
H64C C64 H64D 106.5 . . ?
O15 C65 H65C 110.4 . . ?
O15 C65 H65D 110.4 . . ?
O15 C65 C66 106.5(6) . . ?
H65C C65 H65D 108.6 . . ?
C66 C65 H65C 110.4 . . ?
C66 C65 H65D 110.4 . . ?
C65 C66 H66C 110.8 . . ?
C65 C66 H66D 110.8 . . ?
C65 C66 C67 104.6(6) . . ?
H66C C66 H66D 108.9 . . ?
C67 C66 H66C 110.8 . . ?
C67 C66 H66D 110.8 . . ?
C66 C67 H67C 111.3 . . ?
C66 C67 H67D 111.3 . . ?
H67C C67 H67D 109.2 . . ?
C68 C67 C66 102.3(5) . . ?
C68 C67 H67C 111.3 . . ?
C68 C67 H67D 111.3 . . ?
O15 C68 C67 105.4(5) . . ?
O15 C68 H68C 110.7 . . ?
O15 C68 H68D 110.7 . . ?
C67 C68 H68C 110.7 . . ?
C67 C68 H68D 110.7 . . ?
H68C C68 H68D 108.8 . . ?
O16 C69 H69C 110.8 . . ?
O16 C69 H69D 110.8 . . ?
O16 C69 C70 104.8(7) . . ?
H69C C69 H69D 108.9 . . ?
C70 C69 H69C 110.8 . . ?
C70 C69 H69D 110.8 . . ?
C69 C70 H70C 111.2 . . ?
C69 C70 H70D 111.2 . . ?
C69 C70 C71 102.9(7) . . ?
H70C C70 H70D 109.1 . . ?
C71 C70 H70C 111.2 . . ?
C71 C70 H70D 111.2 . . ?
C70 C71 H71C 110.7 . . ?
C70 C71 H71D 110.7 . . ?
H71C C71 H71D 108.8 . . ?
C72 C71 C70 105.2(6) . . ?
C72 C71 H71C 110.7 . . ?
C72 C71 H71D 110.7 . . ?
O16 C72 C71 106.9(5) . . ?
O16 C72 H72C 110.3 . . ?
O16 C72 H72D 110.3 . . ?
C71 C72 H72C 110.3 . . ?
C71 C72 H72D 110.3 . . ?
H72C C72 H72D 108.6 . . ?
O9 C53 H53A 110.2 . . ?
O9 C53 H53B 110.2 . . ?
O9 C53 C54 107.5(4) . . ?
H53A C53 H53B 108.5 . . ?
C54 C53 H53A 110.2 . . ?
C54 C53 H53B 110.2 . . ?
O9X C53X H53C 110.9 . . ?
O9X C53X H53D 110.9 . . ?
O9X C53X C54X 104.2(9) . . ?
H53C C53X H53D 108.9 . . ?
C54X C53X H53C 110.9 . . ?
C54X C53X H53D 110.9 . . ?
O10 C54 C53 106.6(6) . . ?
O10 C54 H54A 110.4 . . ?
O10 C54 H54B 110.4 . . ?
C53 C54 H54A 110.4 . . ?
C53 C54 H54B 110.4 . . ?
H54A C54 H54B 108.6 . . ?
O10X C54X C53X 111.4(12) . . ?
O10X C54X H54C 109.4 . . ?
O10X C54X H54D 109.4 . . ?
C53X C54X H54C 109.4 . . ?
C53X C54X H54D 109.4 . . ?
H54C C54X H54D 108.0 . . ?
O10 C55 H55A 109.8 . . ?
O10 C55 H55B 109.8 . . ?
O10 C55 C56 109.2(4) . . ?
H55A C55 H55B 108.3 . . ?
C56 C55 H55A 109.8 . . ?
C56 C55 H55B 109.8 . . ?
O10X C55X H55C 108.8 . . ?
O10X C55X H55D 108.8 . . ?
O10X C55X C56X 114.0(12) . . ?
H55C C55X H55D 107.6 . . ?
C56X C55X H55C 108.8 . . ?
C56X C55X H55D 108.8 . . ?
O11 C56 C55 109.4(5) . . ?
O11 C56 H56A 109.8 . . ?
O11 C56 H56B 109.8 . . ?
C55 C56 H56A 109.8 . . ?
C55 C56 H56B 109.8 . . ?
H56A C56 H56B 108.2 . . ?
O11X C56X C55X 120.4(12) . . ?
O11X C56X H56C 107.2 . . ?
O11X C56X H56D 107.2 . . ?
C55X C56X H56C 107.2 . . ?
C55X C56X H56D 107.2 . . ?
H56C C56X H56D 106.9 . . ?
O11 C57 H57A 109.8 . . ?
O11 C57 H57B 109.8 . . ?
O11 C57 C58 109.3(5) . . ?
H57A C57 H57B 108.3 . . ?
C58 C57 H57A 109.8 . . ?
C58 C57 H57B 109.8 . . ?
O11X C57X H57C 108.3 . . ?
O11X C57X H57D 108.3 . . ?
H57C C57X H57D 107.4 . . ?
C58X C57X O11X 115.8(10) . . ?
C58X C57X H57C 108.3 . . ?
C58X C57X H57D 108.3 . . ?
O12 C58 C57 108.6(4) . . ?
O12 C58 H58A 110.0 . . ?
O12 C58 H58B 110.0 . . ?
C57 C58 H58A 110.0 . . ?
C57 C58 H58B 110.0 . . ?
H58A C58 H58B 108.3 . . ?
O12X C58X H58C 108.9 . . ?
O12X C58X H58D 108.9 . . ?
C57X C58X O12X 113.3(8) . . ?
C57X C58X H58C 108.9 . . ?
C57X C58X H58D 108.9 . . ?
H58C C58X H58D 107.7 . . ?
O12 C59 H59A 107.4 . . ?
O12 C59 H59B 107.4 . . ?
H59A C59 H59B 107.0 . . ?
C60 C59 O12 119.5(5) . . ?
C60 C59 H59A 107.4 . . ?
C60 C59 H59B 107.4 . . ?
O12X C59X H59C 110.8 . . ?
O12X C59X H59D 110.8 . . ?
C60X C59X O12X 104.7(8) . . ?
C60X C59X H59C 110.8 . . ?
C60X C59X H59D 110.8 . . ?
H59C C59X H59D 108.9 . . ?
O13 C60 H60C 107.3 . . ?
O13 C60 H60D 107.3 . . ?
C59 C60 O13 120.0(6) . . ?
C59 C60 H60C 107.3 . . ?
C59 C60 H60D 107.3 . . ?
H60C C60 H60D 106.9 . . ?
O13 C61 C62 107.0(5) . . ?
O13 C61 H61C 110.3 . . ?
O13 C61 H61D 110.3 . . ?
C62 C61 H61C 110.3 . . ?
C62 C61 H61D 110.3 . . ?
H61C C61 H61D 108.6 . . ?
C17 C22 H22 118.4 . . ?
C17 C22 C21 123.2(4) . . ?
C21 C22 H22 118.4 . . ?
C1 C2 H2 119.0 . . ?
C1 C2 C3 121.9(4) . . ?
C3 C2 H2 119.0 . . ?
C17 C18 H18 119.3 . . ?
C19 C18 H18 119.3 . . ?
C19 C18 C17 121.5(5) . . ?
C9 C10 H10 118.8 . . ?
C11 C10 H10 118.8 . . ?
C11 C10 C9 122.3(5) . . ?
C1 C6 C5 113.6(4) . . ?
C1 C6 C7 120.3(4) . . ?
C5 C6 C7 125.6(4) . . ?
C9 C14 H14 119.8 . . ?
C13 C14 H14 119.8 . . ?
C13 C14 C9 120.4(7) . . ?
C25 C26 H26 118.7 . . ?
C27 C26 H26 118.7 . . ?
C27 C26 C25 122.6(4) . . ?
C25 C30 H30 118.8 . . ?
C29 C30 H30 118.8 . . ?
C29 C30 C25 122.3(4) . . ?
C2 C1 C6 123.5(4) . . ?
C2 C1 H1 118.2 . . ?
C6 C1 H1 118.2 . . ?
C2 C3 C4 115.2(5) . . ?
C2 C3 C32 118.8(5) . . ?
C4 C3 C32 125.7(5) . . ?
C3 C4 H4 118.9 . . ?
C5 C4 C3 122.2(5) . . ?
C5 C4 H4 118.9 . . ?
C6 C5 H5 118.3 . . ?
C4 C5 C6 123.4(4) . . ?
C4 C5 H5 118.3 . . ?
C6 C7 H7 114.5 . . ?
C8 C7 C6 131.0(5) . . ?
C8 C7 H7 114.5 . . ?
C7 C8 H8 113.7 . . ?
C7 C8 C9 132.6(5) . . ?
C9 C8 H8 113.7 . . ?
C14 C9 C10 116.1(6) . . ?
C14 C9 C8 120.6(6) . . ?
C8 C9 C10 123.2(5) . . ?
C10 C11 H11 118.6 . . ?
C10 C11 C12 122.8(6) . . ?
C12 C11 H11 118.6 . . ?
C13 C12 C11 113.9(6) . . ?
C15 C12 C11 124.0(7) . . ?
C15 C12 C13 121.9(6) . . ?
C14 C13 C12 123.8(5) . . ?
C14 C13 H13 118.1 . . ?
C12 C13 H13 118.1 . . ?
C12 C15 H15 115.0 . . ?
C16 C15 C12 130.0(7) . . ?
C16 C15 H15 115.0 . . ?
C15 C16 H16 113.6 . . ?
C15 C16 C17 132.9(6) . . ?
C17 C16 H16 113.6 . . ?
C22 C17 C18 115.7(5) . . ?
C22 C17 C16 119.1(5) . . ?
C16 C17 C18 124.4(6) . . ?
C18 C19 H19 118.4 . . ?
C18 C19 C20 123.3(4) . . ?
C20 C19 H19 118.4 . . ?
C19 C20 C21 115.5(5) . . ?
C19 C20 C23 125.1(4) . . ?
C23 C20 C21 119.2(5) . . ?
C22 C21 C20 120.8(5) . . ?
C22 C21 H21 119.6 . . ?
C20 C21 H21 119.6 . . ?
C20 C23 H23 113.8 . . ?
C24 C23 C20 132.5(4) . . ?
C24 C23 H23 113.8 . . ?
C23 C24 H24 114.7 . . ?
C23 C24 C25 130.6(4) . . ?
C25 C24 H24 114.7 . . ?
C30 C25 C26 114.1(4) . . ?
C24 C25 C26 122.5(4) . . ?
C24 C25 C30 123.1(4) . . ?
C26 C27 H27 118.4 . . ?
C26 C27 C28 123.1(5) . . ?
C28 C27 H27 118.4 . . ?
C27 C28 C31 122.5(5) . . ?
C29 C28 C27 113.7(5) . . ?
C29 C28 C31 123.5(5) . . ?
C30 C29 C28 123.5(4) . . ?
C30 C29 H29 118.2 . . ?
C28 C29 H29 118.2 . . ?
C28 C31 H31 114.4 . . ?
C32 C31 C28 131.2(5) . . ?
C32 C31 H31 114.4 . . ?
C3 C32 H32 113.7 . . ?
C31 C32 C3 132.7(5) . . ?
C31 C32 H32 113.7 . . ?
C3X C4X H4X 118.8 . . ?
C5X C4X H4X 118.8 . . ?
C5X C4X C3X 122.5(9) . . ?
C7X C8X H8X 113.0 . . ?
C7X C8X C9X 134.1(8) . . ?
C9X C8X H8X 113.0 . . ?
C13X C12X C11X 114.5(9) . . ?
C13X C12X C15X 122.4(9) . . ?
C15X C12X C11X 122.9(11) . . ?
C15X C16X H16X 114.7 . . ?
C15X C16X C17X 130.6(13) . . ?
C17X C16X H16X 114.7 . . ?
C19X C20X C21X 117.1(9) . . ?
C19X C20X C23X 125.3(7) . . ?
C23X C20X C21X 117.5(8) . . ?
C23X C24X H24X 115.0 . . ?
C23X C24X C25X 130.1(7) . . ?
C25X C24X H24X 115.0 . . ?
C27X C28X C29X 115.3(8) . . ?
C31X C28X C27X 121.7(9) . . ?
C31X C28X C29X 123.0(9) . . ?
C3X C32X H32X 113.5 . . ?
C31X C32X H32X 113.5 . . ?
C31X C32X C3X 133.0(10) . . ?
C1X C6X C5X 113.1(7) . . ?
C1X C6X C7X 122.0(7) . . ?
C7X C6X C5X 124.6(7) . . ?
C1X C2X H2X 119.1 . . ?
C1X C2X C3X 121.9(8) . . ?
C3X C2X H2X 119.1 . . ?
C9X C10X H10X 119.4 . . ?
C11X C10X H10X 119.4 . . ?
C11X C10X C9X 121.2(8) . . ?
C9X C14X H14X 119.6 . . ?
C13X C14X H14X 119.6 . . ?
C13X C14X C9X 120.9(10) . . ?
C17X C18X H18X 119.6 . . ?
C19X C18X H18X 119.6 . . ?
C19X C18X C17X 120.7(9) . . ?
C17X C22X H22X 117.4 . . ?
C17X C22X C21X 125.1(9) . . ?
C21X C22X H22X 117.4 . . ?
C25X C26X H26X 117.9 . . ?
C27X C26X H26X 117.9 . . ?
C27X C26X C25X 124.2(8) . . ?
C25X C30X H30X 118.0 . . ?
C29X C30X H30X 118.0 . . ?
C29X C30X C25X 124.0(7) . . ?
C6X C1X H1X 118.0 . . ?
C2X C1X C6X 123.9(7) . . ?
C2X C1X H1X 118.0 . . ?
C4X C3X C32X 123.6(8) . . ?
C2X C3X C4X 114.8(9) . . ?
C2X C3X C32X 121.2(9) . . ?
C4X C5X C6X 123.4(8) . . ?
C4X C5X H5X 118.3 . . ?
C6X C5X H5X 118.3 . . ?
C8X C7X C6X 131.2(7) . . ?
C8X C7X H7X 114.4 . . ?
C6X C7X H7X 114.4 . . ?
C8X C9X C10X 121.9(8) . . ?
C14X C9X C8X 121.4(9) . . ?
C14X C9X C10X 116.4(10) . . ?
C12X C11X H11X 118.5 . . ?
C10X C11X C12X 123.1(9) . . ?
C10X C11X H11X 118.5 . . ?
C12X C13X H13X 118.2 . . ?
C14X C13X C12X 123.7(10) . . ?
C14X C13X H13X 118.2 . . ?
C12X C15X H15X 113.7 . . ?
C16X C15X C12X 132.6(11) . . ?
C16X C15X H15X 113.7 . . ?
C16X C17X C18X 124.1(11) . . ?
C22X C17X C16X 120.0(10) . . ?
C22X C17X C18X 115.5(9) . . ?
C20X C19X H19X 118.3 . . ?
C18X C19X C20X 123.4(8) . . ?
C18X C19X H19X 118.3 . . ?
C20X C21X H21X 120.9 . . ?
C22X C21X C20X 118.1(10) . . ?
C22X C21X H21X 120.9 . . ?
C20X C23X H23X 114.1 . . ?
C24X C23X C20X 131.8(7) . . ?
C24X C23X H23X 114.1 . . ?
C24X C25X C26X 123.7(7) . . ?
C30X C25X C24X 122.5(7) . . ?
C30X C25X C26X 113.4(7) . . ?
C28X C27X H27X 119.3 . . ?
C26X C27X C28X 121.5(9) . . ?
C26X C27X H27X 119.3 . . ?
C28X C29X H29X 119.2 . . ?
C30X C29X C28X 121.6(8) . . ?
C30X C29X H29X 119.2 . . ?
C28X C31X H31X 113.1 . . ?
C32X C31X C28X 133.9(11) . . ?
C32X C31X H31X 113.1 . . ?

loop_
_geom_bond_atom_site_label_1
_geom_bond_atom_site_label_2
_geom_bond_distance
_geom_bond_site_symmetry_2
_geom_bond_publ_flag
Na1 O1 2.428(4) . ?
Na1 O2 2.527(3) . ?
Na1 O2X 2.776(6) . ?
Na1 O3 2.665(4) . ?
Na1 O3X 2.628(7) . ?
Na1 O4 2.727(8) . ?
Na1 O4X 2.142(8) . ?
Na1 O5X 2.598(9) . ?
Na1 O7 2.354(6) . ?
Na1 O7X 2.418(12) . ?
Na1 O8 2.372(4) . ?
Na1 O8X 2.405(11) . ?
O1 C33 1.438(7) . ?
O1 C44 1.378(6) . ?
O1X C33X 1.453(8) . ?
O1X C44X 1.369(14) . ?
O2 C35 1.436(7) . ?
O2 C34 1.411(6) . ?
O2X C34X 1.446(12) . ?
O2X C35X 1.453(10) . ?
O3 C37 1.438(5) . ?
O3 C36 1.376(5) . ?
O3X C36X 1.380(12) . ?
O3X C37X 1.424(11) . ?
O4 C38 1.399(8) . ?
O4 C39 1.387(8) . ?
O4X C38X 1.400(11) . ?
O4X C39X 1.367(16) . ?
O5 C40 1.435(6) . ?
O5 C41 1.386(6) . ?
O5X C40X 1.432(15) . ?
O5X C41X 1.359(13) . ?
O6 C42 1.423(6) . ?
O6 C43 1.458(8) . ?
O6X C43X 1.396(11) . ?
O6X C42X 1.462(11) . ?
O7 C45 1.433(9) . ?
O7 C48 1.406(8) . ?
O7X C45X 1.407(15) . ?
O7X C48X 1.427(16) . ?
O8 C49 1.426(6) . ?
O8 C52 1.414(5) . ?
O8X C49X 1.437(12) . ?
O8X C52X 1.424(11) . ?
C35 H35A 0.9900 . ?
C35 H35B 0.9900 . ?
C35 C36 1.492(8) . ?
C33 H33A 0.9900 . ?
C33 H33B 0.9900 . ?
C33 C34 1.469(9) . ?
C34 H34A 0.9900 . ?
C34 H34B 0.9900 . ?
C37 H37A 0.9900 . ?
C37 H37B 0.9900 . ?
C37 C38 1.484(5) . ?
C36 H36A 0.9900 . ?
C36 H36B 0.9900 . ?
C38 H38A 0.9900 . ?
C38 H38B 0.9900 . ?
C34X H34C 0.9900 . ?
C34X H34D 0.9900 . ?
C34X C33X 1.483(13) . ?
C35X H35C 0.9900 . ?
C35X H35D 0.9900 . ?
C35X C36X 1.435(17) . ?
C36X H36C 0.9900 . ?
C36X H36D 0.9900 . ?
C37X H37C 0.9900 . ?
C37X H37D 0.9900 . ?
C37X C38X 1.451(13) . ?
C38X H38C 0.9900 . ?
C38X H38D 0.9900 . ?
C33X H33C 0.9900 . ?
C33X H33D 0.9900 . ?
C43X H43A 0.9900 . ?
C43X H43B 0.9900 . ?
C43X C44X 1.505(12) . ?
C44 H44A 0.9900 . ?
C44 H44B 0.9900 . ?
C44 C43 1.477(7) . ?
C44X H44C 0.9900 . ?
C44X H44D 0.9900 . ?
C45 H45A 0.9900 . ?
C45 H45B 0.9900 . ?
C45 C46 1.496(9) . ?
C45X H45C 0.9900 . ?
C45X H45D 0.9900 . ?
C45X C46X 1.537(14) . ?
C46 H46A 0.9900 . ?
C46 H46B 0.9900 . ?
C46 C47 1.496(9) . ?
C46X H46C 0.9900 . ?
C46X H46D 0.9900 . ?
C46X C47X 1.517(16) . ?
C47 H47A 0.9900 . ?
C47 H47B 0.9900 . ?
C47 C48 1.540(7) . ?
C47X H47C 0.9900 . ?
C47X H47D 0.9900 . ?
C47X C48X 1.437(15) . ?
C48 H48A 0.9900 . ?
C48 H48B 0.9900 . ?
C48X H48C 0.9900 . ?
C48X H48D 0.9900 . ?
C49 H49A 0.9900 . ?
C49 H49B 0.9900 . ?
C49 C50 1.555(7) . ?
C49X H49C 0.9900 . ?
C49X H49D 0.9900 . ?
C49X C50X 1.573(13) . ?
C50 H50A 0.9900 . ?
C50 H50B 0.9900 . ?
C50 C51 1.484(7) . ?
C50X H50C 0.9900 . ?
C50X H50D 0.9900 . ?
C50X C51X 1.434(13) . ?
C51 H51A 0.9900 . ?
C51 H51B 0.9900 . ?
C51 C52 1.485(7) . ?
C51X H51C 0.9900 . ?
C51X H51D 0.9900 . ?
C51X C52X 1.474(13) . ?
C52 H52A 0.9900 . ?
C52 H52B 0.9900 . ?
C52X H52C 0.9900 . ?
C52X H52D 0.9900 . ?
C39 H39A 0.9900 . ?
C39 H39B 0.9900 . ?
C39 C40 1.462(9) . ?
C39X H39C 0.9900 . ?
C39X H39D 0.9900 . ?
C39X C40X 1.395(17) . ?
C40 H40A 0.9900 . ?
C40 H40B 0.9900 . ?
C40X H40C 0.9900 . ?
C40X H40D 0.9900 . ?
C41 H41A 0.9900 . ?
C41 H41B 0.9900 . ?
C41 C42 1.504(7) . ?
C41X H41C 0.9900 . ?
C41X H41D 0.9900 . ?
C41X C42X 1.476(13) . ?
C42 H42A 0.9900 . ?
C42 H42B 0.9900 . ?
C42X H42C 0.9900 . ?
C42X H42D 0.9900 . ?
C43 H43C 0.9900 . ?
C43 H43D 0.9900 . ?
Na2 O14X 2.667(6) . ?
Na2 O12X 2.537(8) . ?
Na2 O15 2.235(5) . ?
Na2 O9X 2.665(8) . ?
Na2 O11X 2.681(8) . ?
Na2 O16 2.278(6) . ?
Na2 O16X 2.378(13) . ?
Na2 O11 2.625(3) . ?
Na2 O12 2.705(3) . ?
Na2 O13 2.678(4) . ?
Na2 O14 2.623(3) . ?
Na2 O15X 2.519(11) . ?
O10X C54X 1.411(13) . ?
O10X C55X 1.343(14) . ?
O14X C62X 1.419(9) . ?
O14X C63X 1.449(12) . ?
O12X C58X 1.411(10) . ?
O12X C59X 1.637(11) . ?
O15 C65 1.427(8) . ?
O15 C68 1.426(6) . ?
O9X C64X 1.443(11) . ?
O9X C53X 1.400(12) . ?
O11X C56X 1.374(12) . ?
O11X C57X 1.381(13) . ?
O13X C61X 1.379(16) . ?
O13X C60X 1.364(11) . ?
O16 C69 1.453(8) . ?
O16 C72 1.425(6) . ?
O16X C72X 1.438(13) . ?
O16X C69X 1.450(15) . ?
O9 C64 1.358(7) . ?
O9 C53 1.419(6) . ?
O10 C54 1.433(7) . ?
O10 C55 1.429(5) . ?
O11 C56 1.404(7) . ?
O11 C57 1.399(5) . ?
O12 C58 1.401(6) . ?
O12 C59 1.418(5) . ?
O13 C60 1.399(7) . ?
O13 C61 1.454(5) . ?
O14 C62 1.422(9) . ?
O14 C63 1.382(7) . ?
O15X C65X 1.385(14) . ?
O15X C68X 1.430(11) . ?
C70X H70A 0.9900 . ?
C70X H70B 0.9900 . ?
C70X C69X 1.504(15) . ?
C70X C71X 1.541(13) . ?
C72X H72A 0.9900 . ?
C72X H72B 0.9900 . ?
C72X C71X 1.509(15) . ?
C69X H69A 0.9900 . ?
C69X H69B 0.9900 . ?
C71X H71A 0.9900 . ?
C71X H71B 0.9900 . ?
C61X H61A 0.9900 . ?
C61X H61B 0.9900 . ?
C61X C62X 1.466(16) . ?
C62X H62A 0.9900 . ?
C62X H62B 0.9900 . ?
C63X H63A 0.9900 . ?
C63X H63B 0.9900 . ?
C63X C64X 1.335(14) . ?
C64X H64A 0.9900 . ?
C64X H64B 0.9900 . ?
C65X H65A 0.9900 . ?
C65X H65B 0.9900 . ?
C65X C66X 1.466(15) . ?
C66X H66A 0.9900 . ?
C66X H66B 0.9900 . ?
C66X C67X 1.494(14) . ?
C67X H67A 0.9900 . ?
C67X H67B 0.9900 . ?
C67X C68X 1.444(14) . ?
C68X H68A 0.9900 . ?
C68X H68B 0.9900 . ?
C60X H60A 0.9900 . ?
C60X H60B 0.9900 . ?
C60X C59X 1.347(13) . ?
C62 H62C 0.9900 . ?
C62 H62D 0.9900 . ?
C62 C61 1.473(9) . ?
C63 H63C 0.9900 . ?
C63 H63D 0.9900 . ?
C63 C64 1.410(8) . ?
C64 H64C 0.9900 . ?
C64 H64D 0.9900 . ?
C65 H65C 0.9900 . ?
C65 H65D 0.9900 . ?
C65 C66 1.450(9) . ?
C66 H66C 0.9900 . ?
C66 H66D 0.9900 . ?
C66 C67 1.509(8) . ?
C67 H67C 0.9900 . ?
C67 H67D 0.9900 . ?
C67 C68 1.474(8) . ?
C68 H68C 0.9900 . ?
C68 H68D 0.9900 . ?
C69 H69C 0.9900 . ?
C69 H69D 0.9900 . ?
C69 C70 1.490(9) . ?
C70 H70C 0.9900 . ?
C70 H70D 0.9900 . ?
C70 C71 1.547(8) . ?
C71 H71C 0.9900 . ?
C71 H71D 0.9900 . ?
C71 C72 1.478(10) . ?
C72 H72C 0.9900 . ?
C72 H72D 0.9900 . ?
C53 H53A 0.9900 . ?
C53 H53B 0.9900 . ?
C53 C54 1.476(8) . ?
C53X H53C 0.9900 . ?
C53X H53D 0.9900 . ?
C53X C54X 1.512(15) . ?
C54 H54A 0.9900 . ?
C54 H54B 0.9900 . ?
C54X H54C 0.9900 . ?
C54X H54D 0.9900 . ?
C55 H55A 0.9900 . ?
C55 H55B 0.9900 . ?
C55 C56 1.478(8) . ?
C55X H55C 0.9900 . ?
C55X H55D 0.9900 . ?
C55X C56X 1.441(14) . ?
C56 H56A 0.9900 . ?
C56 H56B 0.9900 . ?
C56X H56C 0.9900 . ?
C56X H56D 0.9900 . ?
C57 H57A 0.9900 . ?
C57 H57B 0.9900 . ?
C57 C58 1.509(8) . ?
C57X H57C 0.9900 . ?
C57X H57D 0.9900 . ?
C57X C58X 1.370(13) . ?
C58 H58A 0.9900 . ?
C58 H58B 0.9900 . ?
C58X H58C 0.9900 . ?
C58X H58D 0.9900 . ?
C59 H59A 0.9900 . ?
C59 H59B 0.9900 . ?
C59 C60 1.305(8) . ?
C59X H59C 0.9900 . ?
C59X H59D 0.9900 . ?
C60 H60C 0.9900 . ?
C60 H60D 0.9900 . ?
C61 H61C 0.9900 . ?
C61 H61D 0.9900 . ?
C22 H22 0.9500 . ?
C22 C17 1.375(10) . ?
C22 C21 1.395(8) . ?
C2 H2 0.9500 . ?
C2 C1 1.371(7) . ?
C2 C3 1.420(7) . ?
C18 H18 0.9500 . ?
C18 C17 1.431(6) . ?
C18 C19 1.374(7) . ?
C10 H10 0.9500 . ?
C10 C9 1.431(8) . ?
C10 C11 1.354(8) . ?
C6 C1 1.419(7) . ?
C6 C5 1.431(5) . ?
C6 C7 1.435(7) . ?
C14 H14 0.9500 . ?
C14 C9 1.407(8) . ?
C14 C13 1.400(10) . ?
C26 H26 0.9500 . ?
C26 C25 1.431(5) . ?
C26 C27 1.361(6) . ?
C30 H30 0.9500 . ?
C30 C25 1.427(6) . ?
C30 C29 1.363(6) . ?
C1 H1 0.9500 . ?
C3 C4 1.422(6) . ?
C3 C32 1.448(7) . ?
C4 H4 0.9500 . ?
C4 C5 1.360(6) . ?
C5 H5 0.9500 . ?
C7 H7 0.9500 . ?
C7 C8 1.396(8) . ?
C8 H8 0.9500 . ?
C8 C9 1.413(8) . ?
C11 H11 0.9500 . ?
C11 C12 1.435(6) . ?
C12 C13 1.412(9) . ?
C12 C15 1.403(11) . ?
C13 H13 0.9500 . ?
C15 H15 0.9500 . ?
C15 C16 1.399(12) . ?
C16 H16 0.9500 . ?
C16 C17 1.423(8) . ?
C19 H19 0.9500 . ?
C19 C20 1.388(8) . ?
C20 C21 1.434(6) . ?
C20 C23 1.429(7) . ?
C21 H21 0.9500 . ?
C23 H23 0.9500 . ?
C23 C24 1.388(6) . ?
C24 H24 0.9500 . ?
C24 C25 1.422(6) . ?
C27 H27 0.9500 . ?
C27 C28 1.425(7) . ?
C28 C29 1.420(7) . ?
C28 C31 1.425(7) . ?
C29 H29 0.9500 . ?
C31 H31 0.9500 . ?
C31 C32 1.373(7) . ?
C32 H32 0.9500 . ?
C4X H4X 0.9500 . ?
C4X C3X 1.423(11) . ?
C4X C5X 1.355(11) . ?
C8X H8X 0.9500 . ?
C8X C7X 1.395(12) . ?
C8X C9X 1.422(12) . ?
C12X C11X 1.428(11) . ?
C12X C13X 1.399(16) . ?
C12X C15X 1.415(12) . ?
C16X H16X 0.9500 . ?
C16X C15X 1.380(19) . ?
C16X C17X 1.402(15) . ?
C20X C19X 1.384(11) . ?
C20X C21X 1.452(11) . ?
C20X C23X 1.413(12) . ?
C24X H24X 0.9500 . ?
C24X C23X 1.391(12) . ?
C24X C25X 1.427(11) . ?
C28X C27X 1.428(11) . ?
C28X C29X 1.436(11) . ?
C28X C31X 1.410(11) . ?
C32X H32X 0.9500 . ?
C32X C3X 1.450(12) . ?
C32X C31X 1.360(11) . ?
C6X C1X 1.416(10) . ?
C6X C5X 1.433(9) . ?
C6X C7X 1.432(10) . ?
C2X H2X 0.9500 . ?
C2X C1X 1.371(11) . ?
C2X C3X 1.416(11) . ?
C10X H10X 0.9500 . ?
C10X C9X 1.427(12) . ?
C10X C11X 1.357(11) . ?
C14X H14X 0.9500 . ?
C14X C9X 1.407(11) . ?
C14X C13X 1.377(14) . ?
C18X H18X 0.9500 . ?
C18X C17X 1.442(9) . ?
C18X C19X 1.380(11) . ?
C22X H22X 0.9500 . ?
C22X C17X 1.379(14) . ?
C22X C21X 1.397(14) . ?
C26X H26X 0.9500 . ?
C26X C25X 1.429(9) . ?
C26X C27X 1.343(11) . ?
C30X H30X 0.9500 . ?
C30X C25X 1.419(10) . ?
C30X C29X 1.345(11) . ?
C1X H1X 0.9500 . ?
C5X H5X 0.9500 . ?
C7X H7X 0.9500 . ?
C11X H11X 0.9500 . ?
C13X H13X 0.9500 . ?
C15X H15X 0.9500 . ?
C19X H19X 0.9500 . ?
C21X H21X 0.9500 . ?
C23X H23X 0.9500 . ?
C27X H27X 0.9500 . ?
C29X H29X 0.9500 . ?
C31X H31X 0.9500 . ?

loop_
_geom_torsion_atom_site_label_1
_geom_torsion_atom_site_label_2
_geom_torsion_atom_site_label_3
_geom_torsion_atom_site_label_4
_geom_torsion
_geom_torsion_site_symmetry_1
_geom_torsion_site_symmetry_2
_geom_torsion_site_symmetry_3
_geom_torsion_site_symmetry_4
_geom_torsion_publ_flag
Na1 O1 C33 C34 -31.1(6) . . . . ?
Na1 O1 C44 C43 45.5(6) . . . . ?
Na1 O1X C33X C34X -43.3(9) . . . . ?
Na1 O1X C44X C43X 35.5(15) . . . . ?
Na1 O2 C35 C36 53.4(5) . . . . ?
Na1 O2 C34 C33 -59.3(5) . . . . ?
Na1 O2X C34X C33X -51.0(12) . . . . ?
Na1 O2X C35X C36X 38.5(12) . . . . ?
Na1 O3 C37 C38 -61.6(4) . . . . ?
Na1 O3 C36 C35 46.2(5) . . . . ?
Na1 O3X C36X C35X 58.1(14) . . . . ?
Na1 O3X C37X C38X 29.7(10) . . . . ?
Na1 O4 C38 C37 -30.8(5) . . . . ?
Na1 O4 C39 C40 39.3(7) . . . . ?
Na1 O4X C38X C37X 63.4(11) . . . . ?
Na1 O4X C39X C40X -54.9(18) . . . . ?
Na1 O5 C40 C39 45.8(4) . . . . ?
Na1 O5 C41 C42 43.9(6) . . . . ?
Na1 O5X C40X C39X -31.8(14) . . . . ?
Na1 O5X C41X C42X 22.7(17) . . . . ?
Na1 O6 C42 C41 34.8(6) . . . . ?
Na1 O6 C43 C44 44.8(5) . . . . ?
Na1 O7 C45 C46 -168.2(5) . . . . ?
Na1 O7 C48 C47 -175.9(5) . . . . ?
Na1 O7X C45X C46X -152.7(12) . . . . ?
Na1 O7X C48X C47X -176.5(11) . . . . ?
Na1 O8 C49 C50 -159.8(4) . . . . ?
Na1 O8 C52 C51 170.0(4) . . . . ?
Na1 O8X C49X C50X -152.2(10) . . . . ?
Na1 O8X C52X C51X 162.7(11) . . . . ?
Na1 C39X C40X O5X 27.2(12) . . . . ?
O1 C33 C34 O2 61.2(6) . . . . ?
O1 C44 C43 O6 -62.1(6) . . . . ?
O2 C35 C36 O3 -66.2(6) . . . . ?
O2X C34X C33X O1X 59.8(12) . . . . ?
O2X C35X C36X O3X -62.2(14) . . . . ?
O3 C37 C38 O4 60.4(5) . . . . ?
O3X C37X C38X Na1 -24.7(9) . . . . ?
O3X C37X C38X O4X -59.7(13) . . . . ?
O4 C39 C40 O5 -56.5(6) . . . . ?
O4X C39X C40X O5X 62(2) . . . . ?
O5 C41 C42 O6 -53.3(7) . . . . ?
O5X C41X C42X O6X -42.3(17) . . . . ?
O6X C43X C44X O1X -70.4(14) . . . . ?
O7 C45 C46 C47 -29.8(9) . . . . ?
O7X C45X C46X C47X -50.6(17) . . . . ?
O8 C49 C50 C51 -33.6(6) . . . . ?
O8X C49X C50X C51X -31.1(16) . . . . ?
C35 O2 C34 C33 174.9(5) . . . . ?
C33 O1 C44 C43 -171.9(5) . . . . ?
C34 O2 C35 C36 175.6(4) . . . . ?
C37 O3 C36 C35 174.6(4) . . . . ?
C36 O3 C37 C38 169.6(4) . . . . ?
C38 O4 C39 C40 -170.8(5) . . . . ?
C34X O2X C35X C36X 176.3(11) . . . . ?
C35X O2X C34X C33X 173.2(9) . . . . ?
C36X O3X C37X C38X -100.9(13) . . . . ?
C37X O3X C36X C35X -177.3(10) . . . . ?
C38X O4X C39X Na1 -159.5(15) . . . . ?
C38X O4X C39X C40X 145.6(16) . . . . ?
C33X O1X C44X C43X 177.0(9) . . . . ?
C43X O6X C42X C41X -78.8(13) . . . . ?
C44 O1 C33 C34 -175.5(4) . . . . ?
C44X O1X C33X C34X 172.9(11) . . . . ?
C45 O7 C48 C47 -21.8(8) . . . . ?
C45 C46 C47 C48 16.3(9) . . . . ?
C45X O7X C48X C47X -4.8(18) . . . . ?
C45X C46X C47X C48X 46.6(18) . . . . ?
C46 C47 C48 O7 2.5(9) . . . . ?
C46X C47X C48X O7X -29(2) . . . . ?
C48 O7 C45 C46 33.6(9) . . . . ?
C48X O7X C45X C46X 36.3(16) . . . . ?
C49 O8 C52 C51 -23.8(7) . . . . ?
C49 C50 C51 C52 20.0(7) . . . . ?
C49X O8X C52X C51X -20.9(16) . . . . ?
C49X C50X C51X C52X 19.8(17) . . . . ?
C50 C51 C52 O8 1.0(7) . . . . ?
C50X C51X C52X O8X -0.6(17) . . . . ?
C52 O8 C49 C50 34.4(6) . . . . ?
C52X O8X C49X C50X 30.6(15) . . . . ?
C39 O4 C38 C37 177.9(5) . . . . ?
C39X O4X C38X Na1 158.7(16) . . . . ?
C39X O4X C38X C37X -138.0(13) . . . . ?
C40 O5 C41 C42 -88.4(5) . . . . ?
C40X O5X C41X C42X -112.0(14) . . . . ?
C41 O5 C40 C39 179.5(4) . . . . ?
C41X O5X C40X C39X 109.7(14) . . . . ?
C42 O6 C43 C44 174.5(5) . . . . ?
C42X O6X C43X C44X 175.9(9) . . . . ?
C43 O6 C42 C41 -88.4(6) . . . . ?
Na2 O10X C54X C53X -66.7(10) . . . . ?
Na2 O10X C55X C56X -21.4(17) . . . . ?
Na2 O14X C62X C61X -31.7(12) . . . . ?
Na2 O14X C63X C64X -20.3(16) . . . . ?
Na2 O12X C58X C57X -3.1(13) . . . . ?
Na2 O12X C59X C60X -49.2(8) . . . . ?
Na2 O15 C65 C66 -161.9(6) . . . . ?
Na2 O15 C68 C67 -174.8(5) . . . . ?
Na2 O9X C64X C63X 8.2(18) . . . . ?
Na2 O9X C53X C54X -28.5(16) . . . . ?
Na2 O11X C56X C55X -47.7(16) . . . . ?
Na2 O11X C57X C58X 61.3(12) . . . . ?
Na2 O13X C61X C62X -66.2(13) . . . . ?
Na2 O13X C60X C59X 21.1(12) . . . . ?
Na2 O16 C69 C70 -120.6(9) . . . . ?
Na2 O16 C72 C71 126.9(6) . . . . ?
Na2 O16X C72X C71X 167.5(11) . . . . ?
Na2 O16X C69X C70X -147.3(16) . . . . ?
Na2 O9 C64 C63 2.1(11) . . . . ?
Na2 O9 C53 C54 -39.6(7) . . . . ?
Na2 O10 C54 C53 -61.6(5) . . . . ?
Na2 O10 C55 C56 38.1(5) . . . . ?
Na2 O11 C56 C55 54.0(6) . . . . ?
Na2 O11 C57 C58 -33.0(5) . . . . ?
Na2 O12 C58 C57 -55.4(6) . . . . ?
Na2 O12 C59 C60 38.5(7) . . . . ?
Na2 O13 C60 C59 1.4(10) . . . . ?
Na2 O13 C61 C62 -63.2(6) . . . . ?
Na2 O14 C62 C61 -29.7(9) . . . . ?
Na2 O14 C63 C64 25.6(8) . . . . ?
Na2 O15X C65X C66X -113.4(13) . . . . ?
Na2 O15X C68X C67X 112.5(12) . . . . ?
O10X C55X C56X O11X 49(2) . . . . ?
O14X C63X C64X O9X 8(2) . . . . ?
O15 C65 C66 C67 -22.9(9) . . . . ?
O9X C53X C54X O10X 67.1(15) . . . . ?
O11X C57X C58X O12X -43.2(16) . . . . ?
O13X C61X C62X O14X 67.7(15) . . . . ?
O13X C60X C59X O12X 14.5(13) . . . . ?
O16 C69 C70 C71 -29.8(15) . . . . ?
O16X C72X C71X C70X -13.2(16) . . . . ?
O9 C53 C54 O10 67.2(6) . . . . ?
O10 C55 C56 O11 -58.9(6) . . . . ?
O11 C57 C58 O12 58.8(6) . . . . ?
O12 C59 C60 O13 -28.0(11) . . . . ?
O14 C62 C61 O13 60.7(8) . . . . ?
O14 C63 C64 O9 -17.9(12) . . . . ?
O15X C65X C66X C67X -20.1(19) . . . . ?
C72X O16X C69X C70X 31(3) . . . . ?
C69X O16X C72X C71X -11(2) . . . . ?
C69X C70X C71X C72X 30(2) . . . . ?
C71X C70X C69X O16X -38(3) . . . . ?
C61X O13X C60X C59X 134.3(13) . . . . ?
C62X O14X C63X C64X 160.7(13) . . . . ?
C63X O14X C62X C61X 147.2(12) . . . . ?
C64X O9X C53X C54X -168.3(12) . . . . ?
C65X O15X C68X C67X -37.7(16) . . . . ?
C65X C66X C67X C68X -2.3(19) . . . . ?
C66X C67X C68X O15X 23.5(17) . . . . ?
C68X O15X C65X C66X 34.7(16) . . . . ?
C60X O13X C61X C62X 178.8(10) . . . . ?
C62 O14 C63 C64 175.5(7) . . . . ?
C63 O14 C62 C61 -179.4(5) . . . . ?
C64 O9 C53 C54 166.0(7) . . . . ?
C65 O15 C68 C67 18.2(7) . . . . ?
C65 C66 C67 C68 33.2(8) . . . . ?
C66 C67 C68 O15 -31.1(7) . . . . ?
C68 O15 C65 C66 3.4(9) . . . . ?
C69 O16 C72 C71 -34.3(10) . . . . ?
C69 C70 C71 C72 9.2(11) . . . . ?
C70 C71 C72 O16 15.0(8) . . . . ?
C72 O16 C69 C70 40.4(14) . . . . ?
C53 O9 C64 C63 158.2(8) . . . . ?
C53X O9X C64X C63X 150.8(15) . . . . ?
C54 O10 C55 C56 160.1(4) . . . . ?
C54X O10X C55X C56X 90.3(15) . . . . ?
C55 O10 C54 C53 174.2(4) . . . . ?
C55X O10X C54X C53X 173.1(10) . . . . ?
C56 O11 C57 C58 -179.8(5) . . . . ?
C56X O11X C57X C58X -174.8(12) . . . . ?
C57 O11 C56 C55 -159.7(4) . . . . ?
C57X O11X C56X C55X -166.5(13) . . . . ?
C58 O12 C59 C60 163.7(7) . . . . ?
C58X O12X C59X C60X 155.7(9) . . . . ?
C59 O12 C58 C57 179.3(5) . . . . ?
C59X O12X C58X C57X 151.3(10) . . . . ?
C60 O13 C61 C62 149.0(7) . . . . ?
C61 O13 C60 C59 147.0(7) . . . . ?
C2 C3 C4 C5 1.3(8) . . . . ?
C2 C3 C32 C31 -177.1(7) . . . . ?
C18 C19 C20 C21 1.4(7) . . . . ?
C18 C19 C20 C23 -173.1(5) . . . . ?
C10 C11 C12 C13 7.0(6) . . . . ?
C10 C11 C12 C15 -177.9(7) . . . . ?
C6 C7 C8 C9 -19.8(10) . . . . ?
C26 C27 C28 C29 5.1(8) . . . . ?
C26 C27 C28 C31 -179.9(6) . . . . ?
C1 C2 C3 C4 0.6(9) . . . . ?
C1 C2 C3 C32 -173.3(6) . . . . ?
C1 C6 C5 C4 -2.1(8) . . . . ?
C1 C6 C7 C8 168.8(6) . . . . ?
C3 C2 C1 C6 -3.5(9) . . . . ?
C3 C4 C5 C6 -0.5(8) . . . . ?
C4 C3 C32 C31 9.7(12) . . . . ?
C5 C6 C1 C2 4.1(8) . . . . ?
C5 C6 C7 C8 -19.6(10) . . . . ?
C7 C6 C1 C2 176.7(5) . . . . ?
C7 C6 C5 C4 -174.3(5) . . . . ?
C7 C8 C9 C10 -18.0(9) . . . . ?
C7 C8 C9 C14 165.6(6) . . . . ?
C9 C10 C11 C12 -0.4(6) . . . . ?
C9 C14 C13 C12 0.1(10) . . . . ?
C11 C10 C9 C14 -6.7(7) . . . . ?
C11 C10 C9 C8 176.9(4) . . . . ?
C11 C12 C13 C14 -6.9(7) . . . . ?
C11 C12 C15 C16 21.5(16) . . . . ?
C12 C15 C16 C17 22.6(18) . . . . ?
C13 C14 C9 C10 6.7(9) . . . . ?
C13 C14 C9 C8 -176.7(5) . . . . ?
C13 C12 C15 C16 -163.7(10) . . . . ?
C15 C12 C13 C14 177.8(8) . . . . ?
C15 C16 C17 C22 -177.0(9) . . . . ?
C15 C16 C17 C18 13.8(11) . . . . ?
C17 C22 C21 C20 0.7(8) . . . . ?
C17 C18 C19 C20 -2.0(8) . . . . ?
C19 C18 C17 C22 1.9(7) . . . . ?
C19 C18 C17 C16 171.4(5) . . . . ?
C19 C20 C21 C22 -0.7(7) . . . . ?
C19 C20 C23 C24 -17.3(9) . . . . ?
C20 C23 C24 C25 -20.4(10) . . . . ?
C21 C22 C17 C18 -1.3(8) . . . . ?
C21 C22 C17 C16 -171.4(5) . . . . ?
C21 C20 C23 C24 168.4(6) . . . . ?
C23 C20 C21 C22 174.1(5) . . . . ?
C23 C24 C25 C26 -18.1(9) . . . . ?
C23 C24 C25 C30 168.2(5) . . . . ?
C25 C26 C27 C28 1.4(9) . . . . ?
C25 C30 C29 C28 0.3(8) . . . . ?
C27 C26 C25 C30 -7.0(7) . . . . ?
C27 C26 C25 C24 178.7(5) . . . . ?
C27 C28 C29 C30 -6.0(8) . . . . ?
C27 C28 C31 C32 24.8(11) . . . . ?
C28 C31 C32 C3 20.8(13) . . . . ?
C29 C30 C25 C26 6.2(7) . . . . ?
C29 C30 C25 C24 -179.6(5) . . . . ?
C29 C28 C31 C32 -160.8(7) . . . . ?
C31 C28 C29 C30 179.1(6) . . . . ?
C32 C3 C4 C5 174.7(6) . . . . ?
C1X C6X C5X C4X -4.4(11) . . . . ?
C1X C6X C7X C8X 167.0(8) . . . . ?
C1X C2X C3X C4X -3.2(13) . . . . ?
C1X C2X C3X C32X -176.9(9) . . . . ?
C3X C4X C5X C6X -1.4(12) . . . . ?
C3X C32X C31X C28X 18(3) . . . . ?
C3X C2X C1X C6X -2.9(12) . . . . ?
C5X C4X C3X C32X 178.8(10) . . . . ?
C5X C4X C3X C2X 5.2(13) . . . . ?
C5X C6X C1X C2X 6.5(10) . . . . ?
C5X C6X C7X C8X -19.8(13) . . . . ?
C7X C8X C9X C10X -18.1(14) . . . . ?
C7X C8X C9X C14X 167.8(9) . . . . ?
C7X C6X C1X C2X -179.6(7) . . . . ?
C7X C6X C5X C4X -178.1(7) . . . . ?
C9X C8X C7X C6X -18.7(15) . . . . ?
C9X C10X C11X C12X 1.3(11) . . . . ?
C9X C14X C13X C12X -2.1(18) . . . . ?
C11X C12X C13X C14X -2.5(17) . . . . ?
C11X C12X C15X C16X 20(2) . . . . ?
C11X C10X C9X C8X 179.7(7) . . . . ?
C11X C10X C9X C14X -5.9(11) . . . . ?
C13X C12X C11X C10X 2.9(12) . . . . ?
C13X C12X C15X C16X -164.9(17) . . . . ?
C13X C14X C9X C8X -179.3(9) . . . . ?
C13X C14X C9X C10X 6.2(13) . . . . ?
C15X C12X C11X C10X 178.2(7) . . . . ?
C15X C12X C13X C14X -177.9(10) . . . . ?
C15X C16X C17X C18X 17(3) . . . . ?
C15X C16X C17X C22X -170.8(19) . . . . ?
C17X C16X C15X C12X 22(4) . . . . ?
C17X C18X C19X C20X 0.0(12) . . . . ?
C17X C22X C21X C20X 3.3(15) . . . . ?
C19X C20X C21X C22X -1.1(13) . . . . ?
C19X C20X C23X C24X -19.1(17) . . . . ?
C19X C18X C17X C16X 174.7(13) . . . . ?
C19X C18X C17X C22X 2.0(12) . . . . ?
C21X C20X C19X C18X -0.4(13) . . . . ?
C21X C20X C23X C24X 164.4(10) . . . . ?
C21X C22X C17X C16X -176.8(14) . . . . ?
C21X C22X C17X C18X -3.7(14) . . . . ?
C23X C20X C19X C18X -176.9(8) . . . . ?
C23X C20X C21X C22X 175.7(9) . . . . ?
C23X C24X C25X C26X -13.3(16) . . . . ?
C23X C24X C25X C30X 174.2(10) . . . . ?
C25X C24X C23X C20X -23.3(18) . . . . ?
C25X C26X C27X C28X 1.1(17) . . . . ?
C25X C30X C29X C28X -1.5(15) . . . . ?
C27X C28X C29X C30X -1.5(16) . . . . ?
C27X C28X C31X C32X 21(2) . . . . ?
C27X C26X C25X C24X -176.9(10) . . . . ?
C27X C26X C25X C30X -3.8(14) . . . . ?
C29X C28X C27X C26X 1.7(16) . . . . ?
C29X C28X C31X C32X -161.0(15) . . . . ?
C29X C30X C25X C24X 177.2(10) . . . . ?
C29X C30X C25X C26X 4.1(13) . . . . ?
C31X C28X C27X C26X 179.7(11) . . . . ?
C31X C28X C29X C30X -179.5(11) . . . . ?
C31X C32X C3X C4X 14(2) . . . . ?
C31X C32X C3X C2X -172.9(13) . . . . ?

loop_
_smtbx_masks_void_nr
_smtbx_masks_void_average_x
_smtbx_masks_void_average_y
_smtbx_masks_void_average_z
_smtbx_masks_void_volume
_smtbx_masks_void_count_electrons
_smtbx_masks_void_content
1 0.484 0.155 0.843 115.2 39.4 '1 C4H8O'
2 0.516 0.845 0.157 115.2 39.4 '1 C4H8O'
